data_4070321
loop_
_publ_author_name
'Dietrich, H. Martin'
'T\"ornroos, Karl W.'
'Herdtweck, Eberhardt'
'Anwander, Reiner'

_publ_section_title
;
 Tetramethylaluminate and Tetramethylgallate Coordination in Rare-Earth
 Metal Half-Sandwich and Metallocene Complexes
;
_journal_issue 23
_journal_name_full Organometallics
_journal_page_first 6739
_journal_paper_doi 10.1021/om9007168
_journal_volume 28
_journal_year 2009
_chemical_formula_moiety 'C48 H84 Ga2 Y2, 2(C7 H8)'
_chemical_formula_sum 'C62 H100 Ga2 Y2'
_chemical_formula_weight 1162.68
_chemical_name_systematic
; 
 ? 
;
_space_group_IT_number 2
_symmetry_cell_setting triclinic
_symmetry_space_group_name_Hall '-P 1'
_symmetry_space_group_name_H-M 'P -1'
_atom_sites_solution_hydrogens geom
_atom_sites_solution_primary direct
_atom_sites_solution_secondary difmap
_audit_creation_method SHELXL-97
_cell_angle_alpha 103.420(1)
_cell_angle_beta 105.644(1)
_cell_angle_gamma 90.633(1)
_cell_formula_units_Z 2
_cell_length_a 12.2152(6)
_cell_length_b 13.9753(6)
_cell_length_c 18.9397(9)
_cell_measurement_temperature 103(2)
_cell_measurement_theta_max 25.03
_cell_measurement_theta_min 2.206
_cell_volume 3019.1(2)
_computing_cell_refinement
;
Bruker (2004). SAINT, version 6.45a, Bruker AXS Inc., Madison, 
Wisconsin, USA.
;
_computing_data_collection
;
Bruker (1999). SMART, version 5.054, APEX2, Bruker AXS Inc., 
Madison, Wisconsin, USA. 
;
_computing_data_reduction
;
Bruker (2004). SAINT, version 6.45a, Bruker AXS Inc., Madison, 
Wisconsin, USA.
;
_computing_molecular_graphics
;
Brandenburg, K. (2007). DIAMOND. Version 3.1. Crystal Impact GbR, Bonn, 
Germany.
;
_computing_publication_material
;
Bruker AXS (2003). SHELXTL. Version 6.14. Bruker AXS Inc., Madison, 
Wisconsin, USA.
;
_computing_structure_refinement
;
Sheldrick, G. M. (2008). Acta Crystallographica, A64, 112-122.
;
_computing_structure_solution
;     
Sheldrick, G. M. (2008). Acta Crystallographica, A64, 112-122.
;
_diffrn_ambient_temperature 103(2)
_diffrn_detector_area_resol_mean '48 \um'
_diffrn_measured_fraction_theta_full 0.998
_diffrn_measured_fraction_theta_max 0.998
_diffrn_measurement_device_type 'Bruker TXS APEX-II CCD'
_diffrn_measurement_method 'omega scans'
_diffrn_radiation_monochromator graphite
_diffrn_radiation_source 'rotating anode'
_diffrn_radiation_type MoK\a
_diffrn_radiation_wavelength 0.71073
_diffrn_reflns_av_R_equivalents 0.0483
_diffrn_reflns_av_sigmaI/netI 0.0535
_diffrn_reflns_limit_h_max 14
_diffrn_reflns_limit_h_min -14
_diffrn_reflns_limit_k_max 16
_diffrn_reflns_limit_k_min -16
_diffrn_reflns_limit_l_max 22
_diffrn_reflns_limit_l_min -22
_diffrn_reflns_number 34785
_diffrn_reflns_theta_full 25.04
_diffrn_reflns_theta_max 25.04
_diffrn_reflns_theta_min 1.74
_diffrn_standards_number 0
_exptl_absorpt_coefficient_mu 2.820
_exptl_absorpt_correction_T_max 0.3804
_exptl_absorpt_correction_T_min 0.2969
_exptl_absorpt_correction_type multi-scan
_exptl_absorpt_process_details
;
SADABS version 2008/1, G.M Sheldrick, University of 
G\"ttingen, Germany, 2008.
;
_exptl_crystal_colour colourless
_exptl_crystal_density_diffrn 1.279
_exptl_crystal_density_method 'not measured'
_exptl_crystal_description 'irregular prism'
_exptl_crystal_F_000 1224
_exptl_crystal_size_max 0.61
_exptl_crystal_size_mid 0.48
_exptl_crystal_size_min 0.38
_refine_diff_density_max 1.169
_refine_diff_density_min -1.198
_refine_diff_density_rms 0.135
_refine_ls_extinction_method none
_refine_ls_goodness_of_fit_ref 1.120
_refine_ls_hydrogen_treatment constr
_refine_ls_matrix_type full
_refine_ls_number_parameters 532
_refine_ls_number_reflns 10667
_refine_ls_number_restraints 20
_refine_ls_restrained_S_all 1.121
_refine_ls_R_factor_all 0.0963
_refine_ls_R_factor_gt 0.0755
_refine_ls_shift/su_max 0.000
_refine_ls_shift/su_mean 0.000
_refine_ls_structure_factor_coef Fsqd
_refine_ls_weighting_details 'calc w=1/[\s^2^(Fo^2^)+(0.0493P)^2^+30.2417P] where P=(Fo^2^+2Fc^2^)/3'
_refine_ls_weighting_scheme calc
_refine_ls_wR_factor_gt 0.1758
_refine_ls_wR_factor_ref 0.1842
_reflns_number_gt 8359
_reflns_number_total 10667
_reflns_threshold_expression I>2\s(I)
_cod_data_source_file om9007168_si_002.cif
_cod_data_source_block Compound5a
_cod_database_code 4070321

loop_
_symmetry_equiv_pos_as_xyz
'x, y, z'
'-x, -y, -z'

loop_
_atom_site_label
_atom_site_type_symbol
_atom_site_fract_x
_atom_site_fract_y
_atom_site_fract_z
_atom_site_U_iso_or_equiv
_atom_site_adp_type
_atom_site_occupancy
_atom_site_symmetry_multiplicity
_atom_site_calc_flag
_atom_site_refinement_flags
_atom_site_disorder_assembly
_atom_site_disorder_group
Y1 Y 0.94542(6) 0.68237(5) 0.39324(4) 0.02060(18) Uani 1 1 d . . .
Ga1 Ga 1.25959(7) 0.52844(7) 0.51623(5) 0.0308(2) Uani 1 1 d . . .
C1 C 1.1275(6) 0.6015(5) 0.4650(4) 0.0242(16) Uani 1 1 d . A .
H1A H 1.0955 0.6413 0.5034 0.036 Uiso 1 1 calc R . .
H1B H 1.0681 0.5533 0.4284 0.036 Uiso 1 1 calc R . .
H1C H 1.1559 0.6446 0.4387 0.036 Uiso 1 1 calc R . .
Y2 Y 0.33738(6) 0.09655(5) 0.12429(4) 0.02107(18) Uani 1 1 d . . .
Ga2 Ga 0.28775(8) -0.14145(8) -0.10726(5) 0.0388(3) Uani 1 1 d . . .
C2 C 1.3648(7) 0.6256(6) 0.6030(5) 0.036(2) Uani 1 1 d . A .
H2A H 1.4283 0.5919 0.6279 0.053 Uiso 1 1 calc R . .
H2B H 1.3232 0.6552 0.6392 0.053 Uiso 1 1 calc R . .
H2C H 1.3945 0.6774 0.5844 0.053 Uiso 1 1 calc R . .
C3 C 1.3246(7) 0.4471(6) 0.4375(5) 0.0348(19) Uani 1 1 d . A .
H3A H 1.3875 0.4123 0.4618 0.052 Uiso 1 1 calc R . .
H3B H 1.3530 0.4903 0.4112 0.052 Uiso 1 1 calc R . .
H3C H 1.2651 0.3990 0.4010 0.052 Uiso 1 1 calc R . .
C4 C 1.1742(6) 0.4340(5) 0.5567(4) 0.0237(16) Uani 1 1 d . . .
H4A H 1.2288 0.3941 0.5829 0.036 Uiso 1 1 calc R . .
H4B H 1.1172 0.3904 0.5143 0.036 Uiso 1 1 calc R . .
H4C H 1.1360 0.4726 0.5919 0.036 Uiso 1 1 calc R . .
C5 C 0.8918(6) 0.8766(6) 0.4236(4) 0.027(3) Uani 0.521(5) 1 d PG A 1
C6 C 1.0126(6) 0.8819(5) 0.4474(4) 0.027(3) Uani 0.521(5) 1 d PG A 1
C7 C 1.0458(6) 0.8425(5) 0.5118(4) 0.023(3) Uani 0.521(5) 1 d PG A 1
C8 C 0.9457(6) 0.8128(5) 0.5278(4) 0.024(3) Uani 0.521(5) 1 d PG A 1
C9 C 0.8505(6) 0.8339(5) 0.4733(4) 0.028(4) Uani 0.521(5) 1 d PG A 1
C10 C 0.8200(9) 0.9104(9) 0.3571(6) 0.064(4) Uani 0.521(5) 1 d PG A 1
H10A H 0.8055 0.9797 0.3736 0.095 Uiso 0.521(5) 1 calc PR A 1
H10B H 0.7473 0.8699 0.3362 0.095 Uiso 0.521(5) 1 calc PR A 1
H10C H 0.8605 0.9036 0.3182 0.095 Uiso 0.521(5) 1 calc PR A 1
C11 C 1.0917(10) 0.9223(9) 0.4107(7) 0.063(4) Uani 0.521(5) 1 d PG A 1
H11A H 1.1103 0.9930 0.4338 0.094 Uiso 0.521(5) 1 calc PR A 1
H11B H 1.0543 0.9123 0.3565 0.094 Uiso 0.521(5) 1 calc PR A 1
H11C H 1.1618 0.8879 0.4178 0.094 Uiso 0.521(5) 1 calc PR A 1
C12 C 1.1665(8) 0.8336(8) 0.5557(7) 0.058(4) Uani 0.521(5) 1 d PG A 1
H12A H 1.1938 0.8936 0.5962 0.088 Uiso 0.521(5) 1 calc PR A 1
H12B H 1.2155 0.8251 0.5217 0.088 Uiso 0.521(5) 1 calc PR A 1
H12C H 1.1688 0.7764 0.5776 0.088 Uiso 0.521(5) 1 calc PR A 1
C13 C 0.9412(10) 0.7669(9) 0.5916(6) 0.062(4) Uani 0.521(5) 1 d PG A 1
H13A H 0.9415 0.8190 0.6364 0.093 Uiso 0.521(5) 1 calc PR A 1
H13B H 1.0077 0.7288 0.6034 0.093 Uiso 0.521(5) 1 calc PR A 1
H13C H 0.8714 0.7231 0.5766 0.093 Uiso 0.521(5) 1 calc PR A 1
C14 C 0.7270(9) 0.8144(9) 0.4689(7) 0.054(4) Uani 0.521(5) 1 d PG A 1
H14A H 0.7016 0.8720 0.4991 0.082 Uiso 0.521(5) 1 calc PR A 1
H14B H 0.7184 0.7566 0.4886 0.082 Uiso 0.521(5) 1 calc PR A 1
H14C H 0.6808 0.8018 0.4162 0.082 Uiso 0.521(5) 1 calc PR A 1
C6B C 0.8516(7) 0.8499(6) 0.4284(5) 0.027(3) Uani 0.479(5) 1 d PG A 2
C5B C 0.9531(7) 0.8735(6) 0.4117(5) 0.027(3) Uani 0.479(5) 1 d PG A 2
C7B C 1.0460(6) 0.8534(6) 0.4680(5) 0.023(3) Uani 0.479(5) 1 d PG A 2
C8B C 1.0020(7) 0.8174(6) 0.5194(4) 0.024(3) Uani 0.479(5) 1 d PG A 2
C9B C 0.8818(7) 0.8153(6) 0.4950(5) 0.028(4) Uani 0.479(5) 1 d PG A 2
C10B C 0.7326(10) 0.8599(10) 0.3833(7) 0.064(4) Uani 0.479(5) 1 d PG A 2
H10D H 0.7094 0.9255 0.4027 0.095 Uiso 0.479(5) 1 calc PR A 2
H10E H 0.6803 0.8094 0.3878 0.095 Uiso 0.479(5) 1 calc PR A 2
H10F H 0.7303 0.8514 0.3301 0.095 Uiso 0.479(5) 1 calc PR A 2
C11B C 0.9609(11) 0.9129(10) 0.3458(7) 0.063(4) Uani 0.479(5) 1 d PG A 2
H11D H 0.9630 0.9851 0.3597 0.094 Uiso 0.479(5) 1 calc PR A 2
H11E H 0.8942 0.8866 0.3027 0.094 Uiso 0.479(5) 1 calc PR A 2
H11F H 1.0305 0.8928 0.3321 0.094 Uiso 0.479(5) 1 calc PR A 2
C12B C 1.1699(9) 0.8678(9) 0.4723(7) 0.058(4) Uani 0.479(5) 1 d PG A 2
H12D H 1.1997 0.9348 0.5016 0.088 Uiso 0.479(5) 1 calc PR A 2
H12E H 1.1783 0.8580 0.4212 0.088 Uiso 0.479(5) 1 calc PR A 2
H12F H 1.2125 0.8198 0.4971 0.088 Uiso 0.479(5) 1 calc PR A 2
C13B C 1.0708(11) 0.7869(10) 0.5881(6) 0.062(4) Uani 0.479(5) 1 d PG A 2
H13D H 1.0870 0.8435 0.6320 0.093 Uiso 0.479(5) 1 calc PR A 2
H13E H 1.1427 0.7635 0.5797 0.093 Uiso 0.479(5) 1 calc PR A 2
H13F H 1.0276 0.7337 0.5972 0.093 Uiso 0.479(5) 1 calc PR A 2
C14B C 0.8005(10) 0.7820(10) 0.5330(7) 0.054(4) Uani 0.479(5) 1 d PG A 2
H14D H 0.7843 0.8388 0.5691 0.082 Uiso 0.479(5) 1 calc PR A 2
H14E H 0.8348 0.7329 0.5600 0.082 Uiso 0.479(5) 1 calc PR A 2
H14F H 0.7294 0.7527 0.4949 0.082 Uiso 0.479(5) 1 calc PR A 2
C15 C 0.9611(8) 0.6754(7) 0.2554(5) 0.043(2) Uani 1 1 d . A .
C16 C 1.0141(7) 0.5933(7) 0.2753(5) 0.040(2) Uani 1 1 d . A .
C17 C 0.9316(7) 0.5264(6) 0.2790(4) 0.0317(18) Uani 1 1 d . A .
C18 C 0.8248(6) 0.5669(6) 0.2617(4) 0.0257(16) Uani 1 1 d . A .
C19 C 0.8428(7) 0.6603(6) 0.2482(4) 0.0319(18) Uani 1 1 d . A .
C20 C 1.0173(11) 0.7552(9) 0.2321(6) 0.072(4) Uani 1 1 d . . .
H20A H 1.0113 0.7342 0.1780 0.108 Uiso 1 1 calc R A .
H20B H 1.0979 0.7669 0.2611 0.108 Uiso 1 1 calc R . .
H20C H 0.9792 0.8162 0.2421 0.108 Uiso 1 1 calc R . .
C21 C 1.1411(8) 0.5771(11) 0.2831(6) 0.073(4) Uani 1 1 d . . .
H21A H 1.1503 0.5431 0.2339 0.110 Uiso 1 1 calc R A .
H21B H 1.1680 0.5369 0.3195 0.110 Uiso 1 1 calc R . .
H21C H 1.1858 0.6411 0.3010 0.110 Uiso 1 1 calc R . .
C22 C 0.9502(9) 0.4240(7) 0.2912(5) 0.049(3) Uani 1 1 d . . .
H22A H 0.9415 0.3771 0.2423 0.074 Uiso 1 1 calc R A .
H22B H 0.8940 0.4051 0.3149 0.074 Uiso 1 1 calc R . .
H22C H 1.0272 0.4235 0.3241 0.074 Uiso 1 1 calc R . .
C23 C 0.7111(7) 0.5180(7) 0.2537(5) 0.038(2) Uani 1 1 d . . .
H23A H 0.6797 0.4785 0.2017 0.057 Uiso 1 1 calc R A .
H23B H 0.6592 0.5684 0.2653 0.057 Uiso 1 1 calc R . .
H23C H 0.7199 0.4750 0.2887 0.057 Uiso 1 1 calc R . .
C24 C 0.7502(9) 0.7192(7) 0.2150(5) 0.049(3) Uani 1 1 d . . .
H24A H 0.7277 0.6961 0.1598 0.073 Uiso 1 1 calc R A .
H24B H 0.7777 0.7890 0.2297 0.073 Uiso 1 1 calc R . .
H24C H 0.6842 0.7110 0.2338 0.073 Uiso 1 1 calc R . .
C25 C 0.3007(6) -0.0388(6) -0.0078(4) 0.0243(16) Uani 1 1 d . . .
H25A H 0.3549 -0.0586 0.0338 0.036 Uiso 1 1 calc R . .
H25B H 0.2257 -0.0345 0.0019 0.036 Uiso 1 1 calc R . .
H25C H 0.3275 0.0257 -0.0115 0.036 Uiso 1 1 calc R . .
C26 C 0.1780(7) -0.1061(9) -0.1952(5) 0.058(3) Uani 1 1 d . . .
H26A H 0.1743 -0.1566 -0.2415 0.086 Uiso 1 1 calc R . .
H26B H 0.2038 -0.0420 -0.2002 0.086 Uiso 1 1 calc R . .
H26C H 0.1022 -0.1025 -0.1869 0.086 Uiso 1 1 calc R . .
C27 C 0.2610(8) -0.2761(7) -0.0928(6) 0.047(2) Uani 1 1 d . . .
H27A H 0.2548 -0.3255 -0.1401 0.071 Uiso 1 1 calc R . .
H27B H 0.1901 -0.2800 -0.0783 0.071 Uiso 1 1 calc R . .
H27C H 0.3249 -0.2888 -0.0528 0.071 Uiso 1 1 calc R . .
C28 C 0.4507(6) -0.1246(6) -0.1168(4) 0.0254(16) Uani 1 1 d . . .
H28A H 0.4572 -0.1703 -0.1631 0.038 Uiso 1 1 calc R . .
H28B H 0.5057 -0.1388 -0.0730 0.038 Uiso 1 1 calc R . .
H28C H 0.4668 -0.0566 -0.1190 0.038 Uiso 1 1 calc R . .
C29 C 0.2951(6) -0.0619(6) 0.1704(4) 0.0286(17) Uani 1 1 d . . .
C30 C 0.2588(6) 0.0196(6) 0.2169(4) 0.0280(17) Uani 1 1 d . . .
C31 C 0.3572(7) 0.0819(6) 0.2630(4) 0.0292(17) Uani 1 1 d . . .
C32 C 0.4530(6) 0.0388(6) 0.2447(4) 0.0287(17) Uani 1 1 d . . .
C33 C 0.4169(6) -0.0491(6) 0.1875(4) 0.0297(18) Uani 1 1 d . . .
C34 C 0.2212(8) -0.1510(7) 0.1190(5) 0.045(2) Uani 1 1 d . . .
H34A H 0.2172 -0.2005 0.1475 0.067 Uiso 1 1 calc R . .
H34B H 0.2538 -0.1787 0.0774 0.067 Uiso 1 1 calc R . .
H34C H 0.1444 -0.1319 0.0984 0.067 Uiso 1 1 calc R . .
C35 C 0.1413(7) 0.0266(8) 0.2269(5) 0.048(2) Uani 1 1 d . . .
H35A H 0.1344 -0.0084 0.2649 0.071 Uiso 1 1 calc R . .
H35B H 0.0849 -0.0032 0.1787 0.071 Uiso 1 1 calc R . .
H35C H 0.1278 0.0962 0.2437 0.071 Uiso 1 1 calc R . .
C36 C 0.3633(8) 0.1673(7) 0.3298(4) 0.042(2) Uani 1 1 d . . .
H36A H 0.3708 0.1426 0.3751 0.063 Uiso 1 1 calc R . .
H36B H 0.2936 0.2020 0.3199 0.063 Uiso 1 1 calc R . .
H36C H 0.4295 0.2129 0.3378 0.063 Uiso 1 1 calc R . .
C37 C 0.5759(7) 0.0756(8) 0.2880(5) 0.041(2) Uani 1 1 d . . .
H37A H 0.6012 0.0444 0.3303 0.062 Uiso 1 1 calc R . .
H37B H 0.5811 0.1474 0.3074 0.062 Uiso 1 1 calc R . .
H37C H 0.6247 0.0587 0.2541 0.062 Uiso 1 1 calc R . .
C38 C 0.4923(8) -0.1227(7) 0.1564(5) 0.039(2) Uani 1 1 d . . .
H38A H 0.5114 -0.1700 0.1879 0.058 Uiso 1 1 calc R . .
H38B H 0.5624 -0.0878 0.1565 0.058 Uiso 1 1 calc R . .
H38C H 0.4518 -0.1579 0.1045 0.058 Uiso 1 1 calc R . .
C39 C 0.3209(8) 0.2853(7) 0.1346(6) 0.057(3) Uani 1 1 d . . .
C40 C 0.2208(10) 0.2514(8) 0.1502(5) 0.052(3) Uani 1 1 d . . .
C41 C 0.1538(7) 0.1908(8) 0.0849(6) 0.048(2) Uani 1 1 d . . .
C42 C 0.2036(8) 0.1855(7) 0.0274(5) 0.042(2) Uani 1 1 d . . .
C43 C 0.3069(8) 0.2426(7) 0.0558(6) 0.043(2) Uani 1 1 d . . .
C44 C 0.4142(14) 0.3587(9) 0.1872(10) 0.133(9) Uani 1 1 d . . .
H44A H 0.3937 0.4255 0.1841 0.200 Uiso 1 1 calc R . .
H44B H 0.4851 0.3463 0.1730 0.200 Uiso 1 1 calc R . .
H44C H 0.4249 0.3524 0.2391 0.200 Uiso 1 1 calc R . .
C45 C 0.1845(16) 0.2926(12) 0.2205(7) 0.117(7) Uani 1 1 d . . .
H45A H 0.1420 0.3507 0.2146 0.176 Uiso 1 1 calc R . .
H45B H 0.2521 0.3115 0.2642 0.176 Uiso 1 1 calc R . .
H45C H 0.1356 0.2423 0.2286 0.176 Uiso 1 1 calc R . .
C46 C 0.0329(10) 0.1489(13) 0.0729(10) 0.106(6) Uani 1 1 d . . .
H46A H -0.0210 0.1972 0.0586 0.159 Uiso 1 1 calc R . .
H46B H 0.0259 0.1346 0.1198 0.159 Uiso 1 1 calc R . .
H46C H 0.0160 0.0880 0.0326 0.159 Uiso 1 1 calc R . .
C47 C 0.1461(12) 0.1383(10) -0.0558(6) 0.085(5) Uani 1 1 d . . .
H47A H 0.1013 0.1864 -0.0790 0.127 Uiso 1 1 calc R . .
H47B H 0.0957 0.0809 -0.0601 0.127 Uiso 1 1 calc R . .
H47C H 0.2044 0.1173 -0.0817 0.127 Uiso 1 1 calc R . .
C48 C 0.3828(12) 0.2650(12) 0.0102(10) 0.107(6) Uani 1 1 d . . .
H48A H 0.3570 0.3219 -0.0101 0.161 Uiso 1 1 calc R . .
H48B H 0.3796 0.2076 -0.0317 0.161 Uiso 1 1 calc R . .
H48C H 0.4615 0.2802 0.0425 0.161 Uiso 1 1 calc R . .
C1S C 0.4123(6) 0.8358(6) 0.3865(6) 0.089(5) Uani 1 1 d GD . .
C2S C 0.4120(7) 0.7865(8) 0.3137(5) 0.072(4) Uani 1 1 d G . .
H2SA H 0.3959 0.8203 0.2743 0.086 Uiso 1 1 calc R . .
C3S C 0.4353(7) 0.6879(8) 0.2985(5) 0.112(6) Uani 1 1 d G . .
H3SA H 0.4351 0.6542 0.2487 0.135 Uiso 1 1 calc R . .
C4S C 0.4588(7) 0.6386(6) 0.3561(7) 0.105(6) Uani 1 1 d G . .
H4SA H 0.4748 0.5712 0.3456 0.126 Uiso 1 1 calc R . .
C5S C 0.4591(7) 0.6878(8) 0.4289(6) 0.096(5) Uani 1 1 d G . .
H5SA H 0.4752 0.6541 0.4682 0.115 Uiso 1 1 calc R . .
C6S C 0.4359(7) 0.7865(8) 0.4441(4) 0.087(5) Uani 1 1 d G . .
H6SA H 0.4361 0.8201 0.4938 0.105 Uiso 1 1 calc R . .
C7S C 0.3915(16) 0.9379(11) 0.3979(11) 0.123(6) Uiso 1 1 d D . .
H7SA H 0.3772 0.9569 0.3497 0.185 Uiso 1 1 calc R . .
H7SB H 0.4583 0.9776 0.4344 0.185 Uiso 1 1 calc R . .
H7SC H 0.3249 0.9491 0.4173 0.185 Uiso 1 1 calc R . .
C8S C 0.4100(17) 0.5472(15) 0.0335(12) 0.130(7) Uiso 1 1 d D . .
H8AS H 0.3494 0.5772 0.0542 0.195 Uiso 0.50 1 d P . .
C9S C 0.401(2) 0.5052(18) -0.0427(13) 0.166(9) Uiso 1 1 d D . .
H9S H 0.3293 0.5091 -0.0768 0.199 Uiso 1 1 calc R . .
C13S C 0.518(2) 0.5421(18) 0.0773(14) 0.163(9) Uiso 1 1 d D . .
H13S H 0.5383 0.5701 0.1303 0.196 Uiso 1 1 calc R . .
C14S C 0.318(2) 0.588(2) 0.0730(15) 0.081(8) Uiso 0.50 1 d PD . .
H14G H 0.2459 0.5877 0.0347 0.121 Uiso 0.50 1 calc PR . .
H14H H 0.3430 0.6562 0.1027 0.121 Uiso 0.50 1 calc PR . .
H14I H 0.3082 0.5472 0.1065 0.121 Uiso 0.50 1 calc PR . .
C15S C 0.0667(15) 0.4275(12) 0.0230(12) 0.182(10) Uiso 1 1 d D . .
H15S H 0.1114 0.3767 0.0381 0.219 Uiso 1 1 calc R . .
C16S C 0.0772(14) 0.4596(14) -0.0379(11) 0.180(10) Uiso 1 1 d D . .
H16A H 0.1308 0.4339 -0.0642 0.270 Uiso 0.50 1 d P . .
C17S C 0.0073(18) 0.5327(16) -0.0625(8) 0.180(10) Uiso 1 1 d D . .
H17S H 0.0119 0.5537 -0.1059 0.216 Uiso 1 1 calc R . .
C18S C 0.166(3) 0.426(4) -0.076(3) 0.31(4) Uiso 0.50 1 d PD . .
H18A H 0.1610 0.4594 -0.1166 0.465 Uiso 0.50 1 calc PR . .
H18B H 0.1535 0.3547 -0.0967 0.465 Uiso 0.50 1 calc PR . .
H18C H 0.2409 0.4425 -0.0390 0.465 Uiso 0.50 1 calc PR . .

loop_
_atom_site_aniso_label
_atom_site_aniso_U_11
_atom_site_aniso_U_22
_atom_site_aniso_U_33
_atom_site_aniso_U_23
_atom_site_aniso_U_13
_atom_site_aniso_U_12
Y1 0.0199(4) 0.0214(4) 0.0214(4) 0.0090(3) 0.0042(3) -0.0001(3)
Ga1 0.0255(5) 0.0323(5) 0.0343(5) 0.0094(4) 0.0067(4) -0.0014(4)
C1 0.022(4) 0.023(4) 0.026(4) 0.009(3) 0.002(3) -0.002(3)
Y2 0.0138(3) 0.0343(4) 0.0150(3) 0.0046(3) 0.0050(3) 0.0045(3)
Ga2 0.0239(5) 0.0574(6) 0.0290(5) 0.0001(4) 0.0066(4) -0.0016(4)
C2 0.028(4) 0.036(5) 0.031(5) 0.000(4) -0.002(4) -0.012(4)
C3 0.027(4) 0.046(5) 0.034(5) 0.011(4) 0.013(4) 0.002(4)
C4 0.025(4) 0.023(4) 0.023(4) 0.006(3) 0.006(3) 0.000(3)
C5 0.047(10) 0.021(5) 0.018(6) 0.006(4) 0.018(6) 0.009(7)
C6 0.028(7) 0.022(6) 0.032(7) 0.010(5) 0.009(5) 0.000(5)
C7 0.019(5) 0.014(5) 0.035(8) -0.003(6) 0.013(7) -0.006(4)
C8 0.022(9) 0.021(5) 0.023(6) 0.000(4) 0.004(6) 0.000(7)
C9 0.035(9) 0.015(6) 0.034(9) -0.002(6) 0.017(8) -0.006(6)
C10 0.061(10) 0.068(11) 0.049(9) 0.013(8) -0.004(7) 0.017(8)
C11 0.087(12) 0.054(9) 0.068(11) 0.027(8) 0.045(9) 0.006(9)
C12 0.033(7) 0.042(8) 0.077(11) -0.015(7) 0.004(7) -0.006(6)
C13 0.102(13) 0.044(8) 0.035(8) 0.010(6) 0.010(8) 0.013(9)
C14 0.056(9) 0.039(8) 0.074(11) -0.001(7) 0.039(8) -0.002(7)
C6B 0.028(7) 0.022(6) 0.032(7) 0.010(5) 0.009(5) 0.000(5)
C5B 0.047(10) 0.021(5) 0.018(6) 0.006(4) 0.018(6) 0.009(7)
C7B 0.019(5) 0.014(5) 0.035(8) -0.003(6) 0.013(7) -0.006(4)
C8B 0.022(9) 0.021(5) 0.023(6) 0.000(4) 0.004(6) 0.000(7)
C9B 0.035(9) 0.015(6) 0.034(9) -0.002(6) 0.017(8) -0.006(6)
C10B 0.061(10) 0.068(11) 0.049(9) 0.013(8) -0.004(7) 0.017(8)
C11B 0.087(12) 0.054(9) 0.068(11) 0.027(8) 0.045(9) 0.006(9)
C12B 0.033(7) 0.042(8) 0.077(11) -0.015(7) 0.004(7) -0.006(6)
C13B 0.102(13) 0.044(8) 0.035(8) 0.010(6) 0.010(8) 0.013(9)
C14B 0.056(9) 0.039(8) 0.074(11) -0.001(7) 0.039(8) -0.002(7)
C15 0.047(5) 0.059(6) 0.018(4) 0.011(4) 0.003(4) -0.016(5)
C16 0.031(5) 0.069(6) 0.026(4) 0.015(4) 0.016(4) 0.008(4)
C17 0.034(4) 0.038(5) 0.023(4) 0.004(3) 0.011(3) 0.015(4)
C18 0.029(4) 0.028(4) 0.016(4) 0.002(3) 0.003(3) 0.001(3)
C19 0.037(5) 0.034(5) 0.019(4) 0.008(3) -0.004(3) 0.000(4)
C20 0.084(9) 0.093(9) 0.036(6) 0.029(6) 0.006(6) -0.040(7)
C21 0.030(5) 0.153(13) 0.041(6) 0.017(7) 0.023(5) 0.014(6)
C22 0.064(7) 0.043(6) 0.031(5) -0.002(4) 0.007(4) 0.025(5)
C23 0.034(5) 0.040(5) 0.034(5) 0.003(4) 0.003(4) -0.006(4)
C24 0.064(7) 0.036(5) 0.031(5) 0.008(4) -0.011(4) 0.013(5)
C25 0.021(4) 0.033(4) 0.016(4) 0.003(3) 0.003(3) 0.002(3)
C26 0.022(4) 0.125(10) 0.020(4) 0.008(5) 0.006(4) 0.011(5)
C27 0.041(5) 0.037(5) 0.057(6) -0.004(4) 0.017(5) -0.007(4)
C28 0.011(3) 0.040(5) 0.023(4) 0.005(3) 0.002(3) -0.002(3)
C29 0.024(4) 0.038(5) 0.025(4) 0.012(3) 0.006(3) -0.003(3)
C30 0.020(4) 0.049(5) 0.018(4) 0.010(3) 0.008(3) 0.001(3)
C31 0.027(4) 0.044(5) 0.017(4) 0.009(3) 0.006(3) 0.003(4)
C32 0.025(4) 0.045(5) 0.020(4) 0.015(4) 0.007(3) 0.001(3)
C33 0.025(4) 0.044(5) 0.024(4) 0.018(4) 0.006(3) 0.006(4)
C34 0.041(5) 0.047(6) 0.043(5) 0.008(4) 0.009(4) -0.011(4)
C35 0.029(5) 0.073(7) 0.043(5) 0.013(5) 0.015(4) -0.001(5)
C36 0.039(5) 0.066(6) 0.020(4) 0.009(4) 0.007(4) 0.011(4)
C37 0.023(4) 0.071(7) 0.027(4) 0.017(4) 0.000(3) 0.002(4)
C38 0.044(5) 0.040(5) 0.037(5) 0.012(4) 0.014(4) 0.015(4)
C39 0.044(6) 0.029(5) 0.070(7) 0.007(5) -0.026(5) 0.011(4)
C40 0.070(7) 0.055(6) 0.035(5) 0.007(5) 0.026(5) 0.040(6)
C41 0.023(4) 0.066(7) 0.058(6) 0.017(5) 0.012(4) 0.018(4)
C42 0.037(5) 0.047(5) 0.032(5) 0.006(4) -0.006(4) 0.017(4)
C43 0.034(5) 0.055(6) 0.055(6) 0.030(5) 0.023(4) 0.025(4)
C44 0.116(12) 0.034(7) 0.166(16) 0.015(8) -0.090(12) -0.022(7)
C45 0.183(17) 0.133(14) 0.058(8) 0.026(8) 0.064(10) 0.114(13)
C46 0.032(6) 0.145(14) 0.163(16) 0.082(13) 0.025(8) 0.023(8)
C47 0.110(11) 0.074(8) 0.044(7) 0.007(6) -0.017(7) 0.041(8)
C48 0.092(10) 0.136(13) 0.173(16) 0.137(13) 0.083(11) 0.062(9)
C1S 0.030(6) 0.120(12) 0.134(14) 0.069(11) 0.018(7) -0.010(7)
C2S 0.043(6) 0.121(12) 0.069(8) 0.062(8) 0.013(6) 0.000(7)
C3S 0.059(9) 0.145(17) 0.127(15) 0.036(13) 0.016(9) -0.025(10)
C4S 0.037(7) 0.135(14) 0.172(18) 0.108(14) 0.017(9) -0.014(7)
C5S 0.083(10) 0.140(15) 0.070(10) 0.067(10) -0.005(8) -0.024(10)
C6S 0.034(6) 0.155(14) 0.084(9) 0.084(10) -0.010(6) -0.012(7)

loop_
_atom_type_symbol
_atom_type_description
_atom_type_scat_dispersion_real
_atom_type_scat_dispersion_imag
_atom_type_scat_source
C C 0.0033 0.0016 'International Tables Vol C Tables 4.2.6.8 and 6.1.1.4'
H H 0.0000 0.0000 'International Tables Vol C Tables 4.2.6.8 and 6.1.1.4'
Ga Ga 0.2307 1.6083 'International Tables Vol C Tables 4.2.6.8 and 6.1.1.4'
Y Y -2.7962 3.5667 'International Tables Vol C Tables 4.2.6.8 and 6.1.1.4'

loop_
_geom_angle_atom_site_label_1
_geom_angle_atom_site_label_2
_geom_angle_atom_site_label_3
_geom_angle
_geom_angle_site_symmetry_1
_geom_angle_site_symmetry_3
C7B Y1 C8B 31.67(12) . .
C7B Y1 C5B 31.59(12) . .
C8B Y1 C5B 52.09(18) . .
C7B Y1 C9B 51.97(18) . .
C8B Y1 C9B 31.32(12) . .
C5B Y1 C9B 51.67(18) . .
C7B Y1 C19 117.2(3) . .
C8B Y1 C19 140.6(2) . .
C5B Y1 C19 89.6(3) . .
C9B Y1 C19 120.0(3) . .
C7B Y1 C6B 51.88(18) . .
C8B Y1 C6B 51.72(18) . .
C5B Y1 C6B 31.20(12) . .
C9B Y1 C6B 31.04(11) . .
C19 Y1 C6B 91.4(3) . .
C7B Y1 C16 116.5(3) . .
C8B Y1 C16 144.3(3) . .
C5B Y1 C16 112.0(3) . .
C9B Y1 C16 163.5(3) . .
C19 Y1 C16 51.2(3) . .
C6B Y1 C16 133.8(3) . .
C7B Y1 C15 102.0(3) . .
C8B Y1 C15 133.5(3) . .
C5B Y1 C15 85.7(3) . .
C9B Y1 C15 133.9(3) . .
C19 Y1 C15 31.2(3) . .
C6B Y1 C15 103.2(3) . .
C16 Y1 C15 30.7(3) . .
C7B Y1 C17 147.0(3) . .
C8B Y1 C17 166.6(2) . .
C5B Y1 C17 136.1(2) . .
C9B Y1 C17 159.5(2) . .
C19 Y1 C17 51.2(2) . .
C6B Y1 C17 141.5(2) . .
C16 Y1 C17 30.5(3) . .
C15 Y1 C17 50.7(3) . .
C7B Y1 C18 148.2(2) . .
C8B Y1 C18 162.1(2) . .
C5B Y1 C18 119.3(2) . .
C9B Y1 C18 131.0(2) . .
C19 Y1 C18 31.0(2) . .
C6B Y1 C18 112.0(2) . .
C16 Y1 C18 50.7(3) . .
C15 Y1 C18 51.0(3) . .
C17 Y1 C18 30.9(2) . .
C7B Y1 C4 125.9(2) . 2_766
C8B Y1 C4 94.3(2) . 2_766
C5B Y1 C4 129.8(2) . 2_766
C9B Y1 C4 79.9(2) . 2_766
C19 Y1 C4 106.8(2) . 2_766
C6B Y1 C4 99.8(2) . 2_766
C16 Y1 C4 115.1(3) . 2_766
C15 Y1 C4 131.1(3) . 2_766
C17 Y1 C4 85.5(2) . 2_766
C18 Y1 C4 80.5(2) . 2_766
C7B Y1 C1 88.1(2) . .
C8B Y1 C1 82.1(2) . .
C5B Y1 C1 119.0(2) . .
C9B Y1 C1 108.3(2) . .
C19 Y1 C1 131.6(2) . .
C6B Y1 C1 133.7(2) . .
C16 Y1 C1 80.9(3) . .
C15 Y1 C1 107.7(3) . .
C17 Y1 C1 84.5(2) . .
C18 Y1 C1 114.2(2) . .
C4 Y1 C1 85.0(2) 2_766 .
C2 Ga1 C3 118.4(4) . .
C2 Ga1 C1 108.5(3) . .
C3 Ga1 C1 109.3(3) . .
C2 Ga1 C4 109.5(3) . .
C3 Ga1 C4 108.4(3) . .
C1 Ga1 C4 101.3(3) . .
Ga1 C1 Y1 175.3(4) . .
Ga1 C1 H1A 109.5 . .
Y1 C1 H1A 72.2 . .
Ga1 C1 H1B 109.5 . .
Y1 C1 H1B 65.9 . .
H1A C1 H1B 109.5 . .
Ga1 C1 H1C 109.5 . .
Y1 C1 H1C 73.6 . .
H1A C1 H1C 109.5 . .
H1B C1 H1C 109.5 . .
C39 Y2 C40 31.8(3) . .
C39 Y2 C31 103.1(3) . .
C40 Y2 C31 88.6(3) . .
C39 Y2 C30 117.4(3) . .
C40 Y2 C30 90.4(3) . .
C31 Y2 C30 31.4(2) . .
C39 Y2 C41 51.1(3) . .
C40 Y2 C41 30.1(3) . .
C31 Y2 C41 106.6(3) . .
C30 Y2 C41 93.6(3) . .
C39 Y2 C43 31.7(3) . .
C40 Y2 C43 51.5(3) . .
C31 Y2 C43 134.7(3) . .
C30 Y2 C43 141.2(3) . .
C41 Y2 C43 50.4(3) . .
C39 Y2 C32 118.8(3) . .
C40 Y2 C32 116.0(3) . .
C31 Y2 C32 31.0(2) . .
C30 Y2 C32 51.4(2) . .
C41 Y2 C32 137.6(3) . .
C43 Y2 C32 145.7(3) . .
C39 Y2 C29 148.5(3) . .
C40 Y2 C29 119.5(3) . .
C31 Y2 C29 51.7(2) . .
C30 Y2 C29 31.2(2) . .
C41 Y2 C29 112.5(3) . .
C43 Y2 C29 161.1(3) . .
C32 Y2 C29 51.2(2) . .
C39 Y2 C42 51.2(3) . .
C40 Y2 C42 50.3(3) . .
C31 Y2 C42 136.2(3) . .
C30 Y2 C42 121.6(3) . .
C41 Y2 C42 30.0(3) . .
C43 Y2 C42 30.4(3) . .
C32 Y2 C42 166.3(3) . .
C29 Y2 C42 130.8(3) . .
C39 Y2 C33 149.6(3) . .
C40 Y2 C33 139.2(3) . .
C31 Y2 C33 51.6(2) . .
C30 Y2 C33 51.8(2) . .
C41 Y2 C33 143.3(3) . .
C43 Y2 C33 166.3(2) . .
C32 Y2 C33 30.8(2) . .
C29 Y2 C33 31.3(2) . .
C42 Y2 C33 158.3(3) . .
C39 Y2 C28 87.2(3) . 2_655
C40 Y2 C28 118.5(3) . 2_655
C31 Y2 C28 105.7(2) . 2_655
C30 Y2 C28 130.8(2) . 2_655
C41 Y2 C28 131.8(3) . 2_655
C43 Y2 C28 81.5(3) . 2_655
C32 Y2 C28 79.6(2) . 2_655
C29 Y2 C28 115.5(2) . 2_655
C42 Y2 C28 107.2(3) . 2_655
C33 Y2 C28 84.9(2) . 2_655
C39 Y2 C25 123.5(3) . .
C40 Y2 C25 125.8(3) . .
C31 Y2 C25 132.5(2) . .
C30 Y2 C25 108.5(2) . .
C41 Y2 C25 96.7(3) . .
C43 Y2 C25 91.9(3) . .
C32 Y2 C25 115.2(2) . .
C29 Y2 C25 81.4(2) . .
C42 Y2 C25 77.6(3) . .
C33 Y2 C25 85.4(2) . .
C28 Y2 C25 86.8(2) 2_655 .
C27 Ga2 C26 116.4(5) . .
C27 Ga2 C25 109.0(4) . .
C26 Ga2 C25 111.9(4) . .
C27 Ga2 C28 109.3(4) . .
C26 Ga2 C28 108.6(3) . .
C25 Ga2 C28 100.5(3) . .
Ga1 C2 H2A 109.5 . .
Ga1 C2 H2B 109.5 . .
H2A C2 H2B 109.5 . .
Ga1 C2 H2C 109.5 . .
H2A C2 H2C 109.5 . .
H2B C2 H2C 109.5 . .
Ga1 C3 H3A 109.5 . .
Ga1 C3 H3B 109.5 . .
H3A C3 H3B 109.5 . .
Ga1 C3 H3C 109.5 . .
H3A C3 H3C 109.5 . .
H3B C3 H3C 109.5 . .
Ga1 C4 Y1 177.0(4) . 2_766
Ga1 C4 H4A 109.5 . .
Y1 C4 H4A 73.5 2_766 .
Ga1 C4 H4B 109.5 . .
Y1 C4 H4B 69.5 2_766 .
H4A C4 H4B 109.5 . .
Ga1 C4 H4C 109.5 . .
Y1 C4 H4C 68.6 2_766 .
H4A C4 H4C 109.5 . .
H4B C4 H4C 109.5 . .
C9 C5 C6 108.0 . .
C9 C5 C10 126.0 . .
C6 C5 C10 126.0 . .
C9 C5 Y1 75.1(2) . .
C6 C5 Y1 75.3(2) . .
C10 C5 Y1 115.7(2) . .
C7 C6 C5 108.0 . .
C7 C6 C11 126.0 . .
C5 C6 C11 126.0 . .
C7 C6 Y1 75.2(2) . .
C5 C6 Y1 75.0(2) . .
C11 C6 Y1 115.9(2) . .
C8 C7 C6 108.0 . .
C8 C7 C12 126.0 . .
C6 C7 C12 126.0 . .
C8 C7 Y1 75.1(2) . .
C6 C7 Y1 75.1(2) . .
C12 C7 Y1 116.0(2) . .
C7 C8 C9 108.0 . .
C7 C8 C13 126.0 . .
C9 C8 C13 126.0 . .
C7 C8 Y1 75.3(2) . .
C9 C8 Y1 75.0(2) . .
C13 C8 Y1 115.8(2) . .
C5 C9 C8 108.0 . .
C5 C9 C14 126.0 . .
C8 C9 C14 126.0 . .
C5 C9 Y1 75.2(2) . .
C8 C9 Y1 75.3(2) . .
C14 C9 Y1 115.7(2) . .
C5 C10 H10A 109.5 . .
C5 C10 H10B 109.5 . .
H10A C10 H10B 109.5 . .
C5 C10 H10C 109.5 . .
H10A C10 H10C 109.5 . .
H10B C10 H10C 109.5 . .
C6 C11 H11A 109.5 . .
C6 C11 H11B 109.5 . .
H11A C11 H11B 109.5 . .
C6 C11 H11C 109.5 . .
H11A C11 H11C 109.5 . .
H11B C11 H11C 109.5 . .
C7 C12 H12A 109.5 . .
C7 C12 H12B 109.5 . .
H12A C12 H12B 109.5 . .
C7 C12 H12C 109.5 . .
H12A C12 H12C 109.5 . .
H12B C12 H12C 109.5 . .
C8 C13 H13A 109.5 . .
C8 C13 H13B 109.5 . .
H13A C13 H13B 109.5 . .
C8 C13 H13C 109.5 . .
H13A C13 H13C 109.5 . .
H13B C13 H13C 109.5 . .
C9 C14 H14A 109.5 . .
C9 C14 H14B 109.5 . .
H14A C14 H14B 109.5 . .
C9 C14 H14C 109.5 . .
H14A C14 H14C 109.5 . .
H14B C14 H14C 109.5 . .
C9B C6B C5B 108.0 . .
C9B C6B C10B 126.0 . .
C5B C6B C10B 126.0 . .
C9B C6B Y1 74.2(3) . .
C5B C6B Y1 73.1(3) . .
C10B C6B Y1 118.7(3) . .
C7B C5B C6B 108.0 . .
C7B C5B C11B 126.0 . .
C6B C5B C11B 126.0 . .
C7B C5B Y1 73.1(3) . .
C6B C5B Y1 75.7(3) . .
C11B C5B Y1 117.2(3) . .
C8B C7B C5B 108.0 . .
C8B C7B C12B 126.0 . .
C5B C7B C12B 126.0 . .
C8B C7B Y1 74.8(3) . .
C5B C7B Y1 75.3(3) . .
C12B C7B Y1 116.0(3) . .
C7B C8B C9B 108.0 . .
C7B C8B C13B 126.0 . .
C9B C8B C13B 126.0 . .
C7B C8B Y1 73.5(3) . .
C9B C8B Y1 75.9(3) . .
C13B C8B Y1 116.7(3) . .
C6B C9B C8B 108.0 . .
C6B C9B C14B 126.0 . .
C8B C9B C14B 126.0 . .
C6B C9B Y1 74.8(3) . .
C8B C9B Y1 72.8(3) . .
C14B C9B Y1 118.3(2) . .
C6B C10B H10D 109.5 . .
C6B C10B H10E 109.5 . .
H10D C10B H10E 109.5 . .
C6B C10B H10F 109.5 . .
H10D C10B H10F 109.5 . .
H10E C10B H10F 109.5 . .
C5B C11B H11D 109.5 . .
C5B C11B H11E 109.5 . .
H11D C11B H11E 109.5 . .
C5B C11B H11F 109.5 . .
H11D C11B H11F 109.5 . .
H11E C11B H11F 109.5 . .
C7B C12B H12D 109.5 . .
C7B C12B H12E 109.5 . .
H12D C12B H12E 109.5 . .
C7B C12B H12F 109.5 . .
H12D C12B H12F 109.5 . .
H12E C12B H12F 109.5 . .
C8B C13B H13D 109.5 . .
C8B C13B H13E 109.5 . .
H13D C13B H13E 109.5 . .
C8B C13B H13F 109.5 . .
H13D C13B H13F 109.5 . .
H13E C13B H13F 109.5 . .
C9B C14B H14D 109.5 . .
C9B C14B H14E 109.5 . .
H14D C14B H14E 109.5 . .
C9B C14B H14F 109.5 . .
H14D C14B H14F 109.5 . .
H14E C14B H14F 109.5 . .
C16 C15 C19 107.8(8) . .
C16 C15 C20 124.7(10) . .
C19 C15 C20 126.6(9) . .
C16 C15 Y1 74.4(5) . .
C19 C15 Y1 73.9(5) . .
C20 C15 Y1 125.8(6) . .
C17 C16 C15 108.9(7) . .
C17 C16 C21 126.6(9) . .
C15 C16 C21 124.3(9) . .
C17 C16 Y1 75.3(4) . .
C15 C16 Y1 74.8(5) . .
C21 C16 Y1 121.0(6) . .
C16 C17 C18 108.1(7) . .
C16 C17 C22 126.2(8) . .
C18 C17 C22 125.5(8) . .
C16 C17 Y1 74.2(5) . .
C18 C17 Y1 74.7(4) . .
C22 C17 Y1 122.0(5) . .
C19 C18 C17 107.9(7) . .
C19 C18 C23 125.2(7) . .
C17 C18 C23 126.8(7) . .
C19 C18 Y1 73.6(4) . .
C17 C18 Y1 74.4(4) . .
C23 C18 Y1 121.0(5) . .
C18 C19 C15 107.4(7) . .
C18 C19 C24 124.6(8) . .
C15 C19 C24 126.6(8) . .
C18 C19 Y1 75.5(4) . .
C15 C19 Y1 74.8(4) . .
C24 C19 Y1 126.2(6) . .
C15 C20 H20A 109.5 . .
C15 C20 H20B 109.5 . .
H20A C20 H20B 109.5 . .
C15 C20 H20C 109.5 . .
H20A C20 H20C 109.5 . .
H20B C20 H20C 109.5 . .
C16 C21 H21A 109.5 . .
C16 C21 H21B 109.5 . .
H21A C21 H21B 109.5 . .
C16 C21 H21C 109.5 . .
H21A C21 H21C 109.5 . .
H21B C21 H21C 109.5 . .
C17 C22 H22A 109.5 . .
C17 C22 H22B 109.5 . .
H22A C22 H22B 109.5 . .
C17 C22 H22C 109.5 . .
H22A C22 H22C 109.5 . .
H22B C22 H22C 109.5 . .
C18 C23 H23A 109.5 . .
C18 C23 H23B 109.5 . .
H23A C23 H23B 109.5 . .
C18 C23 H23C 109.5 . .
H23A C23 H23C 109.5 . .
H23B C23 H23C 109.5 . .
C19 C24 H24A 109.5 . .
C19 C24 H24B 109.5 . .
H24A C24 H24B 109.5 . .
C19 C24 H24C 109.5 . .
H24A C24 H24C 109.5 . .
H24B C24 H24C 109.5 . .
Ga2 C25 Y2 175.0(4) . .
Ga2 C25 H25A 109.5 . .
Y2 C25 H25A 67.6 . .
Ga2 C25 H25B 109.5 . .
Y2 C25 H25B 75.5 . .
H25A C25 H25B 109.5 . .
Ga2 C25 H25C 109.5 . .
Y2 C25 H25C 68.6 . .
H25A C25 H25C 109.5 . .
H25B C25 H25C 109.5 . .
Ga2 C26 H26A 109.5 . .
Ga2 C26 H26B 109.5 . .
H26A C26 H26B 109.5 . .
Ga2 C26 H26C 109.5 . .
H26A C26 H26C 109.5 . .
H26B C26 H26C 109.5 . .
Ga2 C27 H27A 109.5 . .
Ga2 C27 H27B 109.5 . .
H27A C27 H27B 109.5 . .
Ga2 C27 H27C 109.5 . .
H27A C27 H27C 109.5 . .
H27B C27 H27C 109.5 . .
Ga2 C28 Y2 177.6(4) . 2_655
Ga2 C28 H28A 109.5 . .
Y2 C28 H28A 72.9 2_655 .
Ga2 C28 H28B 109.5 . .
Y2 C28 H28B 69.6 2_655 .
H28A C28 H28B 109.5 . .
Ga2 C28 H28C 109.5 . .
Y2 C28 H28C 69.1 2_655 .
H28A C28 H28C 109.5 . .
H28B C28 H28C 109.5 . .
C30 C29 C33 107.8(7) . .
C30 C29 C34 126.2(7) . .
C33 C29 C34 125.7(8) . .
C30 C29 Y2 73.4(4) . .
C33 C29 Y2 74.5(4) . .
C34 C29 Y2 123.0(5) . .
C31 C30 C29 108.0(7) . .
C31 C30 C35 125.7(7) . .
C29 C30 C35 125.1(8) . .
C31 C30 Y2 74.3(4) . .
C29 C30 Y2 75.3(4) . .
C35 C30 Y2 126.1(6) . .
C32 C31 C30 107.5(7) . .
C32 C31 C36 124.5(7) . .
C30 C31 C36 127.0(7) . .
C32 C31 Y2 75.0(4) . .
C30 C31 Y2 74.3(4) . .
C36 C31 Y2 125.2(6) . .
C33 C32 C31 109.5(7) . .
C33 C32 C37 126.0(7) . .
C31 C32 C37 124.1(7) . .
C33 C32 Y2 75.2(4) . .
C31 C32 Y2 73.9(4) . .
C37 C32 Y2 123.6(5) . .
C32 C33 C29 107.1(7) . .
C32 C33 C38 126.7(7) . .
C29 C33 C38 125.8(8) . .
C32 C33 Y2 74.0(4) . .
C29 C33 Y2 74.2(4) . .
C38 C33 Y2 122.8(5) . .
C29 C34 H34A 109.5 . .
C29 C34 H34B 109.5 . .
H34A C34 H34B 109.5 . .
C29 C34 H34C 109.5 . .
H34A C34 H34C 109.5 . .
H34B C34 H34C 109.5 . .
C30 C35 H35A 109.5 . .
C30 C35 H35B 109.5 . .
H35A C35 H35B 109.5 . .
C30 C35 H35C 109.5 . .
H35A C35 H35C 109.5 . .
H35B C35 H35C 109.5 . .
C31 C36 H36A 109.5 . .
C31 C36 H36B 109.5 . .
H36A C36 H36B 109.5 . .
C31 C36 H36C 109.5 . .
H36A C36 H36C 109.5 . .
H36B C36 H36C 109.5 . .
C32 C37 H37A 109.5 . .
C32 C37 H37B 109.5 . .
H37A C37 H37B 109.5 . .
C32 C37 H37C 109.5 . .
H37A C37 H37C 109.5 . .
H37B C37 H37C 109.5 . .
C33 C38 H38A 109.5 . .
C33 C38 H38B 109.5 . .
H38A C38 H38B 109.5 . .
C33 C38 H38C 109.5 . .
H38A C38 H38C 109.5 . .
H38B C38 H38C 109.5 . .
C43 C39 C40 105.8(8) . .
C43 C39 C44 127.0(14) . .
C40 C39 C44 126.9(13) . .
C43 C39 Y2 75.2(5) . .
C40 C39 Y2 74.7(5) . .
C44 C39 Y2 120.4(7) . .
C41 C40 C39 107.8(8) . .
C41 C40 C45 125.6(12) . .
C39 C40 C45 125.4(12) . .
C41 C40 Y2 75.2(5) . .
C39 C40 Y2 73.6(5) . .
C45 C40 Y2 127.1(8) . .
C40 C41 C42 110.1(9) . .
C40 C41 C46 125.6(11) . .
C42 C41 C46 123.6(11) . .
C40 C41 Y2 74.7(5) . .
C42 C41 Y2 76.0(5) . .
C46 C41 Y2 124.2(8) . .
C41 C42 C43 108.8(8) . .
C41 C42 C47 125.0(10) . .
C43 C42 C47 125.6(10) . .
C41 C42 Y2 74.0(5) . .
C43 C42 Y2 74.1(5) . .
C47 C42 Y2 125.4(7) . .
C42 C43 C39 107.6(8) . .
C42 C43 C48 125.9(11) . .
C39 C43 C48 126.2(12) . .
C42 C43 Y2 75.5(5) . .
C39 C43 Y2 73.1(5) . .
C48 C43 Y2 122.6(6) . .
C39 C44 H44A 109.5 . .
C39 C44 H44B 109.5 . .
H44A C44 H44B 109.5 . .
C39 C44 H44C 109.5 . .
H44A C44 H44C 109.5 . .
H44B C44 H44C 109.5 . .
C40 C45 H45A 109.5 . .
C40 C45 H45B 109.5 . .
H45A C45 H45B 109.5 . .
C40 C45 H45C 109.5 . .
H45A C45 H45C 109.5 . .
H45B C45 H45C 109.5 . .
C41 C46 H46A 109.5 . .
C41 C46 H46B 109.5 . .
H46A C46 H46B 109.5 . .
C41 C46 H46C 109.5 . .
H46A C46 H46C 109.5 . .
H46B C46 H46C 109.5 . .
C42 C47 H47A 109.5 . .
C42 C47 H47B 109.5 . .
H47A C47 H47B 109.5 . .
C42 C47 H47C 109.5 . .
H47A C47 H47C 109.5 . .
H47B C47 H47C 109.5 . .
C43 C48 H48A 109.5 . .
C43 C48 H48B 109.5 . .
H48A C48 H48B 109.5 . .
C43 C48 H48C 109.5 . .
H48A C48 H48C 109.5 . .
H48B C48 H48C 109.5 . .
C2S C1S C6S 120.0 . .
C2S C1S C7S 116.4(11) . .
C6S C1S C7S 123.5(11) . .
C1S C2S C3S 120.0 . .
C1S C2S H2SA 120.0 . .
C3S C2S H2SA 120.0 . .
C4S C3S C2S 120.0 . .
C4S C3S H3SA 120.0 . .
C2S C3S H3SA 120.0 . .
C5S C4S C3S 120.0 . .
C5S C4S H4SA 120.0 . .
C3S C4S H4SA 120.0 . .
C4S C5S C6S 120.0 . .
C4S C5S H5SA 120.0 . .
C6S C5S H5SA 120.0 . .
C5S C6S C1S 120.0 . .
C5S C6S H6SA 120.0 . .
C1S C6S H6SA 120.0 . .
C1S C7S H7SA 109.5 . .
C1S C7S H7SB 109.5 . .
H7SA C7S H7SB 109.5 . .
C1S C7S H7SC 109.5 . .
H7SA C7S H7SC 109.5 . .
H7SB C7S H7SC 109.5 . .
C13S C8S C9S 110.3(18) . .
C13S C8S C14S 119(2) . .
C9S C8S C14S 131(2) . .
C13S C8S H8AS 123(2) . .
C9S C8S H8AS 127(2) . .
C14S C8S H8AS 6.3(11) . .
C8S C9S C13S 130(2) . 2_665
C8S C9S H9S 114.8 . .
C13S C9S H9S 114.8 2_665 .
C8S C13S C9S 119(2) . 2_665
C8S C13S H13S 120.4 . .
C9S C13S H13S 120.4 2_665 .
C8S C14S H8AS 10.5(18) . .
C8S C14S H14G 109.5 . .
H8AS C14S H14G 101.6 . .
C8S C14S H14H 109.5 . .
H8AS C14S H14H 106.9 . .
H14G C14S H14H 109.5 . .
C8S C14S H14I 109.5 . .
H8AS C14S H14I 119.5 . .
H14G C14S H14I 109.5 . .
H14H C14S H14I 109.5 . .
C16S C15S C17S 121.0(7) . 2_565
C16S C15S H15S 119.5 . .
C17S C15S H15S 119.5 2_565 .
C15S C16S C17S 119.7(6) . .
C15S C16S C18S 121.8(12) . .
C17S C16S C18S 118.3(12) . .
C15S C16S H16A 121(2) . .
C17S C16S H16A 119(2) . .
C18S C16S H16A 4(2) . .
C15S C17S C16S 119.3(7) 2_565 .
C15S C17S H17S 120.4 2_565 .
C16S C17S H17S 120.4 . .
C16S C18S H16A 7(4) . .
C16S C18S H18A 109.5 . .
H16A C18S H18A 110.7 . .
C16S C18S H18B 109.5 . .
H16A C18S H18B 102.4 . .
H18A C18S H18B 109.5 . .
C16S C18S H18C 109.5 . .
H16A C18S H18C 115.0 . .
H18A C18S H18C 109.5 . .
H18B C18S H18C 109.5 . .

loop_
_geom_bond_atom_site_label_1
_geom_bond_atom_site_label_2
_geom_bond_distance
_geom_bond_site_symmetry_2
Y1 C7B 2.580(8) .
Y1 C8B 2.596(8) .
Y1 C5B 2.609(8) .
Y1 C9B 2.635(8) .
Y1 C19 2.637(7) .
Y1 C6B 2.643(8) .
Y1 C16 2.644(8) .
Y1 C15 2.649(8) .
Y1 C17 2.658(8) .
Y1 C18 2.662(7) .
Y1 C4 2.662(7) 2_766
Y1 C1 2.684(7) .
Ga1 C2 1.995(8) .
Ga1 C3 2.005(8) .
Ga1 C1 2.060(7) .
Ga1 C4 2.071(7) .
C1 H1A 0.9800 .
C1 H1B 0.9800 .
C1 H1C 0.9800 .
Y2 C39 2.614(9) .
Y2 C40 2.628(9) .
Y2 C31 2.630(7) .
Y2 C30 2.631(7) .
Y2 C41 2.634(9) .
Y2 C43 2.641(9) .
Y2 C32 2.644(7) .
Y2 C29 2.655(8) .
Y2 C42 2.658(8) .
Y2 C33 2.659(8) .
Y2 C28 2.659(7) 2_655
Y2 C25 2.686(7) .
Ga2 C27 1.999(9) .
Ga2 C26 2.002(9) .
Ga2 C25 2.053(7) .
Ga2 C28 2.063(7) .
C2 H2A 0.9800 .
C2 H2B 0.9800 .
C2 H2C 0.9800 .
C3 H3A 0.9800 .
C3 H3B 0.9800 .
C3 H3C 0.9800 .
C4 Y1 2.662(7) 2_766
C4 H4A 0.9800 .
C4 H4B 0.9800 .
C4 H4C 0.9800 .
C5 C9 1.417(4) .
C5 C6 1.417(4) .
C5 C10 1.506(4) .
C6 C7 1.417(4) .
C6 C11 1.506(4) .
C7 C8 1.417(4) .
C7 C12 1.506(4) .
C8 C9 1.417(4) .
C8 C13 1.507(4) .
C9 C14 1.506(4) .
C10 H10A 0.9800 .
C10 H10B 0.9800 .
C10 H10C 0.9800 .
C11 H11A 0.9800 .
C11 H11B 0.9800 .
C11 H11C 0.9800 .
C12 H12A 0.9800 .
C12 H12B 0.9800 .
C12 H12C 0.9800 .
C13 H13A 0.9800 .
C13 H13B 0.9800 .
C13 H13C 0.9800 .
C14 H14A 0.9800 .
C14 H14B 0.9800 .
C14 H14C 0.9800 .
C6B C9B 1.412(4) .
C6B C5B 1.412(4) .
C6B C10B 1.501(5) .
C5B C7B 1.412(4) .
C5B C11B 1.501(5) .
C7B C8B 1.412(4) .
C7B C12B 1.502(5) .
C8B C9B 1.412(4) .
C8B C13B 1.501(5) .
C9B C14B 1.501(5) .
C10B H10D 0.9800 .
C10B H10E 0.9800 .
C10B H10F 0.9800 .
C11B H11D 0.9800 .
C11B H11E 0.9800 .
C11B H11F 0.9800 .
C12B H12D 0.9800 .
C12B H12E 0.9800 .
C12B H12F 0.9800 .
C13B H13D 0.9800 .
C13B H13E 0.9800 .
C13B H13F 0.9800 .
C14B H14D 0.9800 .
C14B H14E 0.9800 .
C14B H14F 0.9800 .
C15 C16 1.402(13) .
C15 C19 1.423(12) .
C15 C20 1.511(13) .
C16 C17 1.394(12) .
C16 C21 1.542(12) .
C17 C18 1.415(11) .
C17 C22 1.511(12) .
C18 C19 1.414(11) .
C18 C23 1.494(11) .
C19 C24 1.492(11) .
C20 H20A 0.9800 .
C20 H20B 0.9800 .
C20 H20C 0.9800 .
C21 H21A 0.9800 .
C21 H21B 0.9800 .
C21 H21C 0.9800 .
C22 H22A 0.9800 .
C22 H22B 0.9800 .
C22 H22C 0.9800 .
C23 H23A 0.9800 .
C23 H23B 0.9800 .
C23 H23C 0.9800 .
C24 H24A 0.9800 .
C24 H24B 0.9800 .
C24 H24C 0.9800 .
C25 H25A 0.9800 .
C25 H25B 0.9800 .
C25 H25C 0.9800 .
C26 H26A 0.9800 .
C26 H26B 0.9800 .
C26 H26C 0.9800 .
C27 H27A 0.9800 .
C27 H27B 0.9800 .
C27 H27C 0.9800 .
C28 Y2 2.659(7) 2_655
C28 H28A 0.9800 .
C28 H28B 0.9800 .
C28 H28C 0.9800 .
C29 C30 1.423(11) .
C29 C33 1.434(11) .
C29 C34 1.501(11) .
C30 C31 1.423(11) .
C30 C35 1.499(11) .
C31 C32 1.411(11) .
C31 C36 1.509(11) .
C32 C33 1.410(12) .
C32 C37 1.521(11) .
C33 C38 1.512(11) .
C34 H34A 0.9800 .
C34 H34B 0.9800 .
C34 H34C 0.9800 .
C35 H35A 0.9800 .
C35 H35B 0.9800 .
C35 H35C 0.9800 .
C36 H36A 0.9800 .
C36 H36B 0.9800 .
C36 H36C 0.9800 .
C37 H37A 0.9800 .
C37 H37B 0.9800 .
C37 H37C 0.9800 .
C38 H38A 0.9800 .
C38 H38B 0.9800 .
C38 H38C 0.9800 .
C39 C43 1.434(15) .
C39 C40 1.435(16) .
C39 C44 1.494(14) .
C40 C41 1.368(14) .
C40 C45 1.506(14) .
C41 C42 1.372(14) .
C41 C46 1.520(15) .
C42 C43 1.389(13) .
C42 C47 1.524(13) .
C43 C48 1.502(14) .
C44 H44A 0.9800 .
C44 H44B 0.9800 .
C44 H44C 0.9800 .
C45 H45A 0.9800 .
C45 H45B 0.9800 .
C45 H45C 0.9800 .
C46 H46A 0.9800 .
C46 H46B 0.9800 .
C46 H46C 0.9800 .
C47 H47A 0.9800 .
C47 H47B 0.9800 .
C47 H47C 0.9800 .
C48 H48A 0.9800 .
C48 H48B 0.9800 .
C48 H48C 0.9800 .
C1S C2S 1.3900 .
C1S C6S 1.3900 .
C1S C7S 1.428(14) .
C2S C3S 1.3900 .
C2S H2SA 0.9500 .
C3S C4S 1.3900 .
C3S H3SA 0.9500 .
C4S C5S 1.3900 .
C4S H4SA 0.9500 .
C5S C6S 1.3900 .
C5S H5SA 0.9500 .
C6S H6SA 0.9500 .
C7S H7SA 0.9800 .
C7S H7SB 0.9800 .
C7S H7SC 0.9800 .
C8S C13S 1.366(16) .
C8S C9S 1.401(16) .
C8S C14S 1.553(17) .
C8S H8AS 0.981(18) .
C9S C13S 1.417(13) 2_665
C9S H9S 0.9500 .
C13S C9S 1.417(13) 2_665
C13S H13S 0.9500 .
C14S H8AS 0.59(2) .
C14S H14G 0.9800 .
C14S H14H 0.9800 .
C14S H14I 0.9800 .
C15S C16S 1.366(17) .
C15S C17S 1.366(13) 2_565
C15S H15S 0.9500 .
C16S C17S 1.419(17) .
C16S C18S 1.47(2) .
C16S H16A 0.952(10) .
C17S C15S 1.366(13) 2_565
C17S H17S 0.9500 .
C18S H16A 0.53(2) .
C18S H18A 0.9800 .
C18S H18B 0.9800 .
C18S H18C 0.9800 .

loop_
_geom_torsion_atom_site_label_1
_geom_torsion_atom_site_label_2
_geom_torsion_atom_site_label_3
_geom_torsion_atom_site_label_4
_geom_torsion
_geom_torsion_site_symmetry_1
_geom_torsion_site_symmetry_4
C2 Ga1 C1 Y1 -160(5) . .
C3 Ga1 C1 Y1 70(5) . .
C4 Ga1 C1 Y1 -44(5) . .
C7B Y1 C1 Ga1 171(5) . .
C8B Y1 C1 Ga1 140(5) . .
C5B Y1 C1 Ga1 178(100) . .
C9B Y1 C1 Ga1 122(5) . .
C19 Y1 C1 Ga1 -63(5) . .
C6B Y1 C1 Ga1 143(4) . .
C16 Y1 C1 Ga1 -72(5) . .
C15 Y1 C1 Ga1 -87(5) . .
C17 Y1 C1 Ga1 -41(5) . .
C18 Y1 C1 Ga1 -33(5) . .
C4 Y1 C1 Ga1 45(5) 2_766 .
C2 Ga1 C4 Y1 105(7) . 2_766
C3 Ga1 C4 Y1 -125(7) . 2_766
C1 Ga1 C4 Y1 -10(7) . 2_766
C7B Y1 C5 C9 -100.7(3) . .
C8B Y1 C5 C9 -57.6(3) . .
C5B Y1 C5 C9 -146.6(7) . .
C9B Y1 C5 C9 -15.2(3) . .
C19 Y1 C5 C9 126.7(3) . .
C6B Y1 C5 C9 33.3(10) . .
C16 Y1 C5 C9 167.4(3) . .
C15 Y1 C5 C9 157.6(3) . .
C17 Y1 C5 C9 131.5(4) . .
C18 Y1 C5 C9 108.5(3) . .
C4 Y1 C5 C9 18.1(3) 2_766 .
C1 Y1 C5 C9 -84.3(4) . .
C7B Y1 C5 C6 12.9(3) . .
C8B Y1 C5 C6 56.0(3) . .
C5B Y1 C5 C6 -33.0(8) . .
C9B Y1 C5 C6 98.4(3) . .
C19 Y1 C5 C6 -119.7(3) . .
C6B Y1 C5 C6 146.9(10) . .
C16 Y1 C5 C6 -79.0(3) . .
C15 Y1 C5 C6 -88.8(3) . .
C17 Y1 C5 C6 -114.9(4) . .
C18 Y1 C5 C6 -137.9(3) . .
C4 Y1 C5 C6 131.7(3) 2_766 .
C1 Y1 C5 C6 29.3(3) . .
C7B Y1 C5 C10 136.1(3) . .
C8B Y1 C5 C10 179.2(3) . .
C5B Y1 C5 C10 90.2(7) . .
C9B Y1 C5 C10 -138.4(3) . .
C19 Y1 C5 C10 3.5(3) . .
C6B Y1 C5 C10 -89.9(10) . .
C16 Y1 C5 C10 44.3(3) . .
C15 Y1 C5 C10 34.4(3) . .
C17 Y1 C5 C10 8.3(4) . .
C18 Y1 C5 C10 -14.6(3) . .
C4 Y1 C5 C10 -105.0(3) 2_766 .
C1 Y1 C5 C10 152.5(3) . .
C9 C5 C6 C7 0.0 . .
C10 C5 C6 C7 -180.0 . .
Y1 C5 C6 C7 -68.6(2) . .
C9 C5 C6 C11 180.0 . .
C10 C5 C6 C11 0.0 . .
Y1 C5 C6 C11 111.4(2) . .
C9 C5 C6 Y1 68.6(2) . .
C10 C5 C6 Y1 -111.4(2) . .
C7B Y1 C6 C7 -28.9(9) . .
C8B Y1 C6 C7 18.6(3) . .
C5B Y1 C6 C7 146.9(7) . .
C9B Y1 C6 C7 60.7(3) . .
C19 Y1 C6 C7 177.6(3) . .
C6B Y1 C6 C7 102.5(3) . .
C16 Y1 C6 C7 -128.7(3) . .
C15 Y1 C6 C7 -152.5(3) . .
C17 Y1 C6 C7 -140.4(4) . .
C18 Y1 C6 C7 172.8(3) . .
C4 Y1 C6 C7 50.0(4) 2_766 .
C1 Y1 C6 C7 -43.3(3) . .
C7B Y1 C6 C5 -142.6(9) . .
C8B Y1 C6 C5 -95.1(3) . .
C5B Y1 C6 C5 33.2(8) . .
C9B Y1 C6 C5 -53.0(3) . .
C19 Y1 C6 C5 63.9(3) . .
C6B Y1 C6 C5 -11.1(3) . .
C16 Y1 C6 C5 117.6(3) . .
C15 Y1 C6 C5 93.8(3) . .
C17 Y1 C6 C5 106.0(4) . .
C18 Y1 C6 C5 59.1(3) . .
C4 Y1 C6 C5 -63.7(4) 2_766 .
C1 Y1 C6 C5 -157.0(3) . .
C7B Y1 C6 C11 94.3(9) . .
C8B Y1 C6 C11 141.8(3) . .
C5B Y1 C6 C11 -89.9(7) . .
C9B Y1 C6 C11 -176.1(3) . .
C19 Y1 C6 C11 -59.2(3) . .
C6B Y1 C6 C11 -134.3(3) . .
C16 Y1 C6 C11 -5.5(3) . .
C15 Y1 C6 C11 -29.3(3) . .
C17 Y1 C6 C11 -17.2(4) . .
C18 Y1 C6 C11 -64.0(3) . .
C4 Y1 C6 C11 173.2(3) 2_766 .
C1 Y1 C6 C11 79.9(3) . .
C5 C6 C7 C8 0.0 . .
C11 C6 C7 C8 180.0 . .
Y1 C6 C7 C8 -68.5(2) . .
C5 C6 C7 C12 -180.0 . .
C11 C6 C7 C12 0.0 . .
Y1 C6 C7 C12 111.5(2) . .
C5 C6 C7 Y1 68.5(2) . .
C11 C6 C7 Y1 -111.5(2) . .
C7B Y1 C7 C8 135.6(7) . .
C8B Y1 C7 C8 -12.0(9) . .
C5B Y1 C7 C8 100.3(3) . .
C9B Y1 C7 C8 22.4(3) . .
C19 Y1 C7 C8 110.4(4) . .
C6B Y1 C7 C8 61.0(3) . .
C16 Y1 C7 C8 -178.2(3) . .
C15 Y1 C7 C8 145.9(3) . .
C17 Y1 C7 C8 -154.9(6) . .
C18 Y1 C7 C8 94.4(9) . .
C4 Y1 C7 C8 -28.1(3) 2_766 .
C1 Y1 C7 C8 -109.3(3) . .
C7B Y1 C7 C6 21.9(7) . .
C8B Y1 C7 C6 -125.7(9) . .
C5B Y1 C7 C6 -13.4(3) . .
C9B Y1 C7 C6 -91.3(3) . .
C19 Y1 C7 C6 -3.3(4) . .
C6B Y1 C7 C6 -52.7(3) . .
C16 Y1 C7 C6 68.1(3) . .
C15 Y1 C7 C6 32.2(3) . .
C17 Y1 C7 C6 91.4(6) . .
C18 Y1 C7 C6 -19.3(9) . .
C4 Y1 C7 C6 -141.8(3) 2_766 .
C1 Y1 C7 C6 137.0(3) . .
C7B Y1 C7 C12 -101.3(7) . .
C8B Y1 C7 C12 111.2(9) . .
C5B Y1 C7 C12 -136.5(3) . .
C9B Y1 C7 C12 145.5(3) . .
C19 Y1 C7 C12 -126.4(4) . .
C6B Y1 C7 C12 -175.8(3) . .
C16 Y1 C7 C12 -55.1(3) . .
C15 Y1 C7 C12 -91.0(3) . .
C17 Y1 C7 C12 -31.8(6) . .
C18 Y1 C7 C12 -142.4(9) . .
C4 Y1 C7 C12 95.0(3) 2_766 .
C1 Y1 C7 C12 13.8(3) . .
C6 C7 C8 C9 0.0 . .
C12 C7 C8 C9 180.0 . .
Y1 C7 C8 C9 -68.5(2) . .
C6 C7 C8 C13 180.0 . .
C12 C7 C8 C13 0.0 . .
Y1 C7 C8 C13 111.5(2) . .
C6 C7 C8 Y1 68.5(2) . .
C12 C7 C8 Y1 -111.5(2) . .
C7B Y1 C8 C7 -18.4(3) . .
C8B Y1 C8 C7 11.1(8) . .
C5B Y1 C8 C7 -56.7(2) . .
C9B Y1 C8 C7 -124.6(7) . .
C19 Y1 C8 C7 -100.9(4) . .
C6B Y1 C8 C7 -94.6(3) . .
C16 Y1 C8 C7 3.9(7) . .
C15 Y1 C8 C7 -52.4(5) . .
C17 Y1 C8 C7 136.1(10) . .
C18 Y1 C8 C7 -149.8(4) . .
C4 Y1 C8 C7 153.1(3) 2_766 .
C1 Y1 C8 C7 68.3(3) . .
C7B Y1 C8 C9 95.2(3) . .
C8B Y1 C8 C9 124.7(8) . .
C5B Y1 C8 C9 56.9(2) . .
C9B Y1 C8 C9 -10.9(7) . .
C19 Y1 C8 C9 12.8(4) . .
C6B Y1 C8 C9 19.0(3) . .
C16 Y1 C8 C9 117.6(8) . .
C15 Y1 C8 C9 61.2(5) . .
C17 Y1 C8 C9 -110.2(10) . .
C18 Y1 C8 C9 -36.1(4) . .
C4 Y1 C8 C9 -93.2(3) 2_766 .
C1 Y1 C8 C9 -178.1(3) . .
C7B Y1 C8 C13 -141.7(3) . .
C8B Y1 C8 C13 -112.2(8) . .
C5B Y1 C8 C13 -179.9(2) . .
C9B Y1 C8 C13 112.2(7) . .
C19 Y1 C8 C13 135.9(4) . .
C6B Y1 C8 C13 142.1(3) . .
C16 Y1 C8 C13 -119.3(7) . .
C15 Y1 C8 C13 -175.7(5) . .
C17 Y1 C8 C13 12.9(10) . .
C18 Y1 C8 C13 87.0(4) . .
C4 Y1 C8 C13 29.9(3) 2_766 .
C1 Y1 C8 C13 -54.9(3) . .
C6 C5 C9 C8 0.0 . .
C10 C5 C9 C8 180.0 . .
Y1 C5 C9 C8 68.8(2) . .
C6 C5 C9 C14 -180.0 . .
C10 C5 C9 C14 0.0 . .
Y1 C5 C9 C14 -111.2(2) . .
C6 C5 C9 Y1 -68.8(2) . .
C10 C5 C9 Y1 111.2(2) . .
C7 C8 C9 C5 0.0 . .
C13 C8 C9 C5 180.0 . .
Y1 C8 C9 C5 -68.7(2) . .
C7 C8 C9 C14 180.0 . .
C13 C8 C9 C14 0.0 . .
Y1 C8 C9 C14 111.3(2) . .
C7 C8 C9 Y1 68.7(2) . .
C13 C8 C9 Y1 -111.3(2) . .
C7B Y1 C9 C5 53.9(3) . .
C8B Y1 C9 C5 93.6(3) . .
C5B Y1 C9 C5 13.5(3) . .
C9B Y1 C9 C5 129.7(10) . .
C19 Y1 C9 C5 -57.3(3) . .
C6B Y1 C9 C5 -22.5(7) . .
C16 Y1 C9 C5 -23.5(6) . .
C15 Y1 C9 C5 -26.9(3) . .
C17 Y1 C9 C5 -93.8(5) . .
C18 Y1 C9 C5 -88.0(3) . .
C4 Y1 C9 C5 -163.3(3) 2_766 .
C1 Y1 C9 C5 115.8(3) . .
C7B Y1 C9 C8 -59.7(3) . .
C8B Y1 C9 C8 -20.0(3) . .
C5B Y1 C9 C8 -100.0(3) . .
C9B Y1 C9 C8 16.1(10) . .
C19 Y1 C9 C8 -170.9(3) . .
C6B Y1 C9 C8 -136.1(6) . .
C16 Y1 C9 C8 -137.1(6) . .
C15 Y1 C9 C8 -140.4(3) . .
C17 Y1 C9 C8 152.6(5) . .
C18 Y1 C9 C8 158.4(3) . .
C4 Y1 C9 C8 83.2(3) 2_766 .
C1 Y1 C9 C8 2.2(3) . .
C7B Y1 C9 C14 177.1(3) . .
C8B Y1 C9 C14 -143.2(3) . .
C5B Y1 C9 C14 136.7(3) . .
C9B Y1 C9 C14 -107.1(10) . .
C19 Y1 C9 C14 65.9(3) . .
C6B Y1 C9 C14 100.7(7) . .
C16 Y1 C9 C14 99.7(6) . .
C15 Y1 C9 C14 96.3(3) . .
C17 Y1 C9 C14 29.4(5) . .
C18 Y1 C9 C14 35.2(3) . .
C4 Y1 C9 C14 -40.1(3) 2_766 .
C1 Y1 C9 C14 -121.0(3) . .
C7B Y1 C6B C9B -77.59(14) . .
C8B Y1 C6B C9B -36.95(9) . .
C5B Y1 C6B C9B -114.97(13) . .
C19 Y1 C6B C9B 158.2(3) . .
C16 Y1 C6B C9B -169.5(4) . .
C15 Y1 C6B C9B -172.6(3) . .
C17 Y1 C6B C9B 145.9(4) . .
C18 Y1 C6B C9B 134.4(3) . .
C4 Y1 C6B C9B 50.8(3) 2_766 .
C1 Y1 C6B C9B -41.5(4) . .
C7B Y1 C6B C5B 37.38(9) . .
C8B Y1 C6B C5B 78.02(13) . .
C9B Y1 C6B C5B 114.97(12) . .
C19 Y1 C6B C5B -86.9(3) . .
C16 Y1 C6B C5B -54.6(4) . .
C15 Y1 C6B C5B -57.7(3) . .
C17 Y1 C6B C5B -99.1(4) . .
C18 Y1 C6B C5B -110.6(3) . .
C4 Y1 C6B C5B 165.8(3) 2_766 .
C1 Y1 C6B C5B 73.4(4) . .
C7B Y1 C6B C10B 159.6 . .
C8B Y1 C6B C10B -159.7 . .
C5B Y1 C6B C10B 122.26(12) . .
C9B Y1 C6B C10B -122.77(12) . .
C19 Y1 C6B C10B 35.4(3) . .
C16 Y1 C6B C10B 67.7(4) . .
C15 Y1 C6B C10B 64.6(3) . .
C17 Y1 C6B C10B 23.1(4) . .
C18 Y1 C6B C10B 11.6(3) . .
C4 Y1 C6B C10B -72.0(3) 2_766 .
C1 Y1 C6B C10B -164.3(4) . .
C9B C6B C5B C7B 0.0 . .
C10B C6B C5B C7B 180.0 . .
Y1 C6B C5B C7B -66.5(3) . .
C9B C6B C5B C11B -180.0 . .
C10B C6B C5B C11B 0.0 . .
Y1 C6B C5B C11B 113.5(3) . .
C9B C6B C5B Y1 66.5(3) . .
C10B C6B C5B Y1 -113.5(3) . .
C8B Y1 C5B C7B 37.54(8) . .
C9B Y1 C5B C7B 77.66(13) . .
C19 Y1 C5B C7B -152.4(3) . .
C6B Y1 C5B C7B 114.24(12) . .
C16 Y1 C5B C7B -105.1(3) . .
C15 Y1 C5B C7B -121.3(3) . .
C17 Y1 C5B C7B -128.2(3) . .
C18 Y1 C5B C7B -161.4(3) . .
C4 Y1 C5B C7B 95.9(4) 2_766 .
C1 Y1 C5B C7B -13.4(3) . .
C7B Y1 C5B C6B -114.24(12) . .
C8B Y1 C5B C6B -76.70(13) . .
C9B Y1 C5B C6B -36.58(8) . .
C19 Y1 C5B C6B 93.4(3) . .
C16 Y1 C5B C6B 140.6(3) . .
C15 Y1 C5B C6B 124.4(3) . .
C17 Y1 C5B C6B 117.6(3) . .
C18 Y1 C5B C6B 84.4(3) . .
C4 Y1 C5B C6B -18.4(4) 2_766 .
C1 Y1 C5B C6B -127.6(3) . .
C7B Y1 C5B C11B 122.30(11) . .
C8B Y1 C5B C11B 159.8 . .
C9B Y1 C5B C11B -160.0 . .
C19 Y1 C5B C11B -30.1(3) . .
C6B Y1 C5B C11B -123.46(11) . .
C16 Y1 C5B C11B 17.2(3) . .
C15 Y1 C5B C11B 1.0(3) . .
C17 Y1 C5B C11B -5.9(4) . .
C18 Y1 C5B C11B -39.1(3) . .
C4 Y1 C5B C11B -141.8(4) 2_766 .
C1 Y1 C5B C11B 108.9(3) . .
C6B C5B C7B C8B 0.0 . .
C11B C5B C7B C8B 180.0 . .
Y1 C5B C7B C8B -68.3(3) . .
C6B C5B C7B C12B 180.0 . .
C11B C5B C7B C12B 0.0 . .
Y1 C5B C7B C12B 111.7(3) . .
C6B C5B C7B Y1 68.3(3) . .
C11B C5B C7B Y1 -111.7(3) . .
C5B Y1 C7B C8B 113.71(11) . .
C9B Y1 C7B C8B 37.07(8) . .
C19 Y1 C7B C8B 145.2(3) . .
C6B Y1 C7B C8B 76.82(12) . .
C16 Y1 C7B C8B -156.9(3) . .
C15 Y1 C7B C8B 174.3(3) . .
C17 Y1 C7B C8B -154.9(4) . .
C18 Y1 C7B C8B 145.6(5) . .
C4 Y1 C7B C8B 4.4(3) 2_766 .
C1 Y1 C7B C8B -78.0(3) . .
C8B Y1 C7B C5B -113.71(11) . .
C9B Y1 C7B C5B -76.64(13) . .
C19 Y1 C7B C5B 31.4(3) . .
C6B Y1 C7B C5B -36.89(8) . .
C16 Y1 C7B C5B 89.4(3) . .
C15 Y1 C7B C5B 60.6(3) . .
C17 Y1 C7B C5B 91.4(4) . .
C18 Y1 C7B C5B 31.9(5) . .
C4 Y1 C7B C5B -109.3(4) 2_766 .
C1 Y1 C7B C5B 168.3(3) . .
C8B Y1 C7B C12B 123.04(11) . .
C5B Y1 C7B C12B -123.26(11) . .
C9B Y1 C7B C12B 160.1 . .
C19 Y1 C7B C12B -91.8(3) . .
C6B Y1 C7B C12B -160.1 . .
C16 Y1 C7B C12B -33.9(3) . .
C15 Y1 C7B C12B -62.7(3) . .
C17 Y1 C7B C12B -31.9(4) . .
C18 Y1 C7B C12B -91.4(5) . .
C4 Y1 C7B C12B 127.4(3) 2_766 .
C1 Y1 C7B C12B 45.0(3) . .
C5B C7B C8B C9B 0.0 . .
C12B C7B C8B C9B 180.0 . .
Y1 C7B C8B C9B -68.7(3) . .
C5B C7B C8B C13B 180.0 . .
C12B C7B C8B C13B 0.0 . .
Y1 C7B C8B C13B 111.3(3) . .
C5B C7B C8B Y1 68.7(3) . .
C12B C7B C8B Y1 -111.3(3) . .
C5B Y1 C8B C7B -37.44(8) . .
C9B Y1 C8B C7B -114.00(12) . .
C19 Y1 C8B C7B -53.2(5) . .
C6B Y1 C8B C7B -77.39(13) . .
C16 Y1 C8B C7B 37.0(5) . .
C15 Y1 C8B C7B -7.7(4) . .
C17 Y1 C8B C7B 94.9(11) . .
C18 Y1 C8B C7B -104.4(8) . .
C4 Y1 C8B C7B -176.4(3) 2_766 .
C1 Y1 C8B C7B 99.3(3) . .
C7B Y1 C8B C9B 114.00(12) . .
C5B Y1 C8B C9B 76.56(13) . .
C19 Y1 C8B C9B 60.8(5) . .
C6B Y1 C8B C9B 36.61(8) . .
C16 Y1 C8B C9B 151.0(5) . .
C15 Y1 C8B C9B 106.3(5) . .
C17 Y1 C8B C9B -151.1(11) . .
C18 Y1 C8B C9B 9.6(8) . .
C4 Y1 C8B C9B -62.4(3) 2_766 .
C1 Y1 C8B C9B -146.7(3) . .
C7B Y1 C8B C13B -122.51(11) . .
C5B Y1 C8B C13B -159.9 . .
C9B Y1 C8B C13B 123.49(11) . .
C19 Y1 C8B C13B -175.7(5) . .
C6B Y1 C8B C13B 160.1 . .
C16 Y1 C8B C13B -85.5(5) . .
C15 Y1 C8B C13B -130.3(4) . .
C17 Y1 C8B C13B -27.6(11) . .
C18 Y1 C8B C13B 133.1(8) . .
C4 Y1 C8B C13B 61.1(3) 2_766 .
C1 Y1 C8B C13B -23.2(3) . .
C5B C6B C9B C8B 0.0 . .
C10B C6B C9B C8B 180.0 . .
Y1 C6B C9B C8B 65.8(3) . .
C5B C6B C9B C14B -180.0 . .
C10B C6B C9B C14B 0.0 . .
Y1 C6B C9B C14B -114.2(3) . .
C5B C6B C9B Y1 -65.8(3) . .
C10B C6B C9B Y1 114.2(3) . .
C7B C8B C9B C6B 0.0 . .
C13B C8B C9B C6B 180.0 . .
Y1 C8B C9B C6B -67.1(3) . .
C7B C8B C9B C14B 180.0 . .
C13B C8B C9B C14B 0.0 . .
Y1 C8B C9B C14B 112.9(3) . .
C7B C8B C9B Y1 67.1(3) . .
C13B C8B C9B Y1 -112.9(3) . .
C7B Y1 C9B C6B 77.28(14) . .
C8B Y1 C9B C6B 114.80(12) . .
C5B Y1 C9B C6B 36.77(9) . .
C19 Y1 C9B C6B -25.4(3) . .
C16 Y1 C9B C6B 27.6(10) . .
C15 Y1 C9B C6B 10.0(4) . .
C17 Y1 C9B C6B -83.9(7) . .
C18 Y1 C9B C6B -61.3(3) . .
C4 Y1 C9B C6B -129.1(3) 2_766 .
C1 Y1 C9B C6B 149.7(3) . .
C7B Y1 C9B C8B -37.51(9) . .
C5B Y1 C9B C8B -78.03(13) . .
C19 Y1 C9B C8B -140.2(3) . .
C6B Y1 C9B C8B -114.80(12) . .
C16 Y1 C9B C8B -87.2(10) . .
C15 Y1 C9B C8B -104.8(4) . .
C17 Y1 C9B C8B 161.3(7) . .
C18 Y1 C9B C8B -176.1(3) . .
C4 Y1 C9B C8B 116.1(3) 2_766 .
C1 Y1 C9B C8B 34.9(3) . .
C7B Y1 C9B C14B -159.7 . .
C8B Y1 C9B C14B -122.15(12) . .
C5B Y1 C9B C14B 159.8 . .
C19 Y1 C9B C14B 97.6(3) . .
C6B Y1 C9B C14B 123.05(12) . .
C16 Y1 C9B C14B 150.7(10) . .
C15 Y1 C9B C14B 133.0(4) . .
C17 Y1 C9B C14B 39.2(7) . .
C18 Y1 C9B C14B 61.8(3) . .
C4 Y1 C9B C14B -6.0(3) 2_766 .
C1 Y1 C9B C14B -87.3(3) . .
C7B Y1 C15 C16 122.3(5) . .
C8B Y1 C15 C16 126.5(5) . .
C5B Y1 C15 C16 149.5(5) . .
C9B Y1 C15 C16 170.3(5) . .
C19 Y1 C15 C16 -114.2(8) . .
C6B Y1 C15 C16 175.6(5) . .
C17 Y1 C15 C16 -36.5(5) . .
C18 Y1 C15 C16 -76.7(6) . .
C4 Y1 C15 C16 -68.6(6) 2_766 .
C1 Y1 C15 C16 30.4(6) . .
C7B Y1 C15 C19 -123.4(5) . .
C8B Y1 C15 C19 -119.3(5) . .
C5B Y1 C15 C19 -96.2(5) . .
C9B Y1 C15 C19 -75.4(6) . .
C6B Y1 C15 C19 -70.2(5) . .
C16 Y1 C15 C19 114.2(8) . .
C17 Y1 C15 C19 77.7(5) . .
C18 Y1 C15 C19 37.6(5) . .
C4 Y1 C15 C19 45.7(7) 2_766 .
C1 Y1 C15 C19 144.7(5) . .
C7B Y1 C15 C20 0.4(10) . .
C8B Y1 C15 C20 4.6(11) . .
C5B Y1 C15 C20 27.6(9) . .
C9B Y1 C15 C20 48.4(11) . .
C19 Y1 C15 C20 123.8(12) . .
C6B Y1 C15 C20 53.7(10) . .
C16 Y1 C15 C20 -121.9(12) . .
C17 Y1 C15 C20 -158.5(11) . .
C18 Y1 C15 C20 161.4(11) . .
C4 Y1 C15 C20 169.5(8) 2_766 .
C1 Y1 C15 C20 -91.5(10) . .
C19 C15 C16 C17 1.3(10) . .
C20 C15 C16 C17 -168.6(8) . .
Y1 C15 C16 C17 68.3(6) . .
C19 C15 C16 C21 175.5(8) . .
C20 C15 C16 C21 5.7(14) . .
Y1 C15 C16 C21 -117.5(9) . .
C19 C15 C16 Y1 -67.0(6) . .
C20 C15 C16 Y1 123.1(9) . .
C7B Y1 C16 C17 177.9(5) . .
C8B Y1 C16 C17 157.2(5) . .
C5B Y1 C16 C17 -147.7(5) . .
C9B Y1 C16 C17 -140.0(8) . .
C19 Y1 C16 C17 -77.3(5) . .
C6B Y1 C16 C17 -120.6(5) . .
C15 Y1 C16 C17 -114.6(7) . .
C18 Y1 C16 C17 -37.1(5) . .
C4 Y1 C16 C17 14.6(6) 2_766 .
C1 Y1 C16 C17 94.6(5) . .
C7B Y1 C16 C15 -67.5(6) . .
C8B Y1 C16 C15 -88.1(6) . .
C5B Y1 C16 C15 -33.1(6) . .
C9B Y1 C16 C15 -25.3(12) . .
C19 Y1 C16 C15 37.3(5) . .
C6B Y1 C16 C15 -6.0(7) . .
C17 Y1 C16 C15 114.6(7) . .
C18 Y1 C16 C15 77.5(5) . .
C4 Y1 C16 C15 129.2(5) 2_766 .
C1 Y1 C16 C15 -150.7(5) . .
C7B Y1 C16 C21 53.7(9) . .
C8B Y1 C16 C21 33.1(11) . .
C5B Y1 C16 C21 88.2(9) . .
C9B Y1 C16 C21 95.9(12) . .
C19 Y1 C16 C21 158.5(10) . .
C6B Y1 C16 C21 115.2(8) . .
C15 Y1 C16 C21 121.2(11) . .
C17 Y1 C16 C21 -124.1(11) . .
C18 Y1 C16 C21 -161.3(10) . .
C4 Y1 C16 C21 -109.6(8) 2_766 .
C1 Y1 C16 C21 -29.5(8) . .
C15 C16 C17 C18 -0.3(9) . .
C21 C16 C17 C18 -174.4(8) . .
Y1 C16 C17 C18 67.6(5) . .
C15 C16 C17 C22 173.7(8) . .
C21 C16 C17 C22 -0.4(14) . .
Y1 C16 C17 C22 -118.4(8) . .
C15 C16 C17 Y1 -68.0(6) . .
C21 C16 C17 Y1 118.0(9) . .
C7B Y1 C17 C16 -3.5(8) . .
C8B Y1 C17 C16 -77.1(12) . .
C5B Y1 C17 C16 45.6(6) . .
C9B Y1 C17 C16 148.7(7) . .
C19 Y1 C17 C16 77.4(5) . .
C6B Y1 C17 C16 93.2(6) . .
C15 Y1 C17 C16 36.8(5) . .
C18 Y1 C17 C16 114.3(7) . .
C4 Y1 C17 C16 -166.8(5) 2_766 .
C1 Y1 C17 C16 -81.4(5) . .
C7B Y1 C17 C18 -117.8(5) . .
C8B Y1 C17 C18 168.6(10) . .
C5B Y1 C17 C18 -68.7(6) . .
C9B Y1 C17 C18 34.4(10) . .
C19 Y1 C17 C18 -36.9(4) . .
C6B Y1 C17 C18 -21.1(7) . .
C16 Y1 C17 C18 -114.3(7) . .
C15 Y1 C17 C18 -77.4(5) . .
C4 Y1 C17 C18 78.9(5) 2_766 .
C1 Y1 C17 C18 164.3(5) . .
C7B Y1 C17 C22 119.6(7) . .
C8B Y1 C17 C22 46.0(15) . .
C5B Y1 C17 C22 168.7(6) . .
C9B Y1 C17 C22 -88.2(10) . .
C19 Y1 C17 C22 -159.5(8) . .
C6B Y1 C17 C22 -143.7(7) . .
C16 Y1 C17 C22 123.1(9) . .
C15 Y1 C17 C22 159.9(8) . .
C18 Y1 C17 C22 -122.6(9) . .
C4 Y1 C17 C22 -43.7(7) 2_766 .
C1 Y1 C17 C22 41.7(7) . .
C16 C17 C18 C19 -0.8(9) . .
C22 C17 C18 C19 -174.8(7) . .
Y1 C17 C18 C19 66.5(5) . .
C16 C17 C18 C23 175.4(7) . .
C22 C17 C18 C23 1.4(13) . .
Y1 C17 C18 C23 -117.3(8) . .
C16 C17 C18 Y1 -67.3(6) . .
C22 C17 C18 Y1 118.7(8) . .
C7B Y1 C18 C19 -0.8(7) . .
C8B Y1 C18 C19 74.1(9) . .
C5B Y1 C18 C19 17.7(6) . .
C9B Y1 C18 C19 80.7(5) . .
C6B Y1 C18 C19 51.5(5) . .
C16 Y1 C18 C19 -77.8(5) . .
C15 Y1 C18 C19 -37.9(5) . .
C17 Y1 C18 C19 -114.5(7) . .
C4 Y1 C18 C19 148.3(5) 2_766 .
C1 Y1 C18 C19 -131.7(5) . .
C7B Y1 C18 C17 113.7(6) . .
C8B Y1 C18 C17 -171.4(7) . .
C5B Y1 C18 C17 132.2(5) . .
C9B Y1 C18 C17 -164.8(5) . .
C19 Y1 C18 C17 114.5(7) . .
C6B Y1 C18 C17 166.0(5) . .
C16 Y1 C18 C17 36.7(5) . .
C15 Y1 C18 C17 76.6(5) . .
C4 Y1 C18 C17 -97.2(5) 2_766 .
C1 Y1 C18 C17 -17.2(5) . .
C7B Y1 C18 C23 -122.4(6) . .
C8B Y1 C18 C23 -47.5(11) . .
C5B Y1 C18 C23 -103.9(6) . .
C9B Y1 C18 C23 -40.9(7) . .
C19 Y1 C18 C23 -121.6(8) . .
C6B Y1 C18 C23 -70.1(7) . .
C16 Y1 C18 C23 160.6(8) . .
C15 Y1 C18 C23 -159.5(8) . .
C17 Y1 C18 C23 123.9(8) . .
C4 Y1 C18 C23 26.6(6) 2_766 .
C1 Y1 C18 C23 106.7(6) . .
C17 C18 C19 C15 1.6(9) . .
C23 C18 C19 C15 -174.7(7) . .
Y1 C18 C19 C15 68.7(5) . .
C17 C18 C19 C24 168.6(8) . .
C23 C18 C19 C24 -7.6(13) . .
Y1 C18 C19 C24 -124.3(8) . .
C17 C18 C19 Y1 -67.1(5) . .
C23 C18 C19 Y1 116.6(7) . .
C16 C15 C19 C18 -1.8(9) . .
C20 C15 C19 C18 167.9(9) . .
Y1 C15 C19 C18 -69.1(5) . .
C16 C15 C19 C24 -168.5(8) . .
C20 C15 C19 C24 1.1(15) . .
Y1 C15 C19 C24 124.2(8) . .
C16 C15 C19 Y1 67.3(6) . .
C20 C15 C19 Y1 -123.0(10) . .
C7B Y1 C19 C18 179.5(4) . .
C8B Y1 C19 C18 -152.3(4) . .
C5B Y1 C19 C18 -164.6(5) . .
C9B Y1 C19 C18 -120.7(5) . .
C6B Y1 C19 C18 -133.5(5) . .
C16 Y1 C19 C18 76.2(5) . .
C15 Y1 C19 C18 112.9(7) . .
C17 Y1 C19 C18 36.8(4) . .
C4 Y1 C19 C18 -32.8(5) 2_766 .
C1 Y1 C19 C18 65.5(6) . .
C7B Y1 C19 C15 66.6(6) . .
C8B Y1 C19 C15 94.8(6) . .
C5B Y1 C19 C15 82.5(5) . .
C9B Y1 C19 C15 126.4(5) . .
C6B Y1 C19 C15 113.6(6) . .
C16 Y1 C19 C15 -36.7(5) . .
C17 Y1 C19 C15 -76.1(6) . .
C18 Y1 C19 C15 -112.9(7) . .
C4 Y1 C19 C15 -145.8(5) 2_766 .
C1 Y1 C19 C15 -47.4(6) . .
C7B Y1 C19 C24 -58.0(8) . .
C8B Y1 C19 C24 -29.8(10) . .
C5B Y1 C19 C24 -42.1(8) . .
C9B Y1 C19 C24 1.8(9) . .
C6B Y1 C19 C24 -11.0(8) . .
C16 Y1 C19 C24 -161.3(9) . .
C15 Y1 C19 C24 -124.6(10) . .
C17 Y1 C19 C24 159.3(9) . .
C18 Y1 C19 C24 122.5(10) . .
C4 Y1 C19 C24 89.7(8) 2_766 .
C1 Y1 C19 C24 -172.0(7) . .
C27 Ga2 C25 Y2 103(4) . .
C26 Ga2 C25 Y2 -127(4) . .
C28 Ga2 C25 Y2 -12(4) . .
C39 Y2 C25 Ga2 97(4) . .
C40 Y2 C25 Ga2 135(4) . .
C31 Y2 C25 Ga2 -96(4) . .
C30 Y2 C25 Ga2 -120(4) . .
C41 Y2 C25 Ga2 144(4) . .
C43 Y2 C25 Ga2 93(4) . .
C32 Y2 C25 Ga2 -65(4) . .
C29 Y2 C25 Ga2 -104(4) . .
C42 Y2 C25 Ga2 120(4) . .
C33 Y2 C25 Ga2 -73(4) . .
C28 Y2 C25 Ga2 12(4) 2_655 .
C27 Ga2 C28 Y2 -121(10) . 2_655
C26 Ga2 C28 Y2 111(10) . 2_655
C25 Ga2 C28 Y2 -6(10) . 2_655
C39 Y2 C29 C30 -5.0(7) . .
C40 Y2 C29 C30 -23.7(5) . .
C31 Y2 C29 C30 37.3(4) . .
C41 Y2 C29 C30 -56.5(5) . .
C43 Y2 C29 C30 -79.9(9) . .
C32 Y2 C29 C30 77.4(5) . .
C42 Y2 C29 C30 -84.9(5) . .
C33 Y2 C29 C30 114.5(7) . .
C28 Y2 C29 C30 127.6(4) 2_655 .
C25 Y2 C29 C30 -150.2(5) . .
C39 Y2 C29 C33 -119.5(6) . .
C40 Y2 C29 C33 -138.2(5) . .
C31 Y2 C29 C33 -77.1(5) . .
C30 Y2 C29 C33 -114.5(7) . .
C41 Y2 C29 C33 -170.9(5) . .
C43 Y2 C29 C33 165.7(8) . .
C32 Y2 C29 C33 -37.1(4) . .
C42 Y2 C29 C33 160.7(5) . .
C28 Y2 C29 C33 13.1(5) 2_655 .
C25 Y2 C29 C33 95.3(5) . .
C39 Y2 C29 C34 117.7(7) . .
C40 Y2 C29 C34 99.0(7) . .
C31 Y2 C29 C34 160.1(8) . .
C30 Y2 C29 C34 122.8(9) . .
C41 Y2 C29 C34 66.3(7) . .
C43 Y2 C29 C34 42.9(12) . .
C32 Y2 C29 C34 -159.9(8) . .
C42 Y2 C29 C34 37.9(8) . .
C33 Y2 C29 C34 -122.8(9) . .
C28 Y2 C29 C34 -109.7(7) 2_655 .
C25 Y2 C29 C34 -27.4(7) . .
C33 C29 C30 C31 -0.6(9) . .
C34 C29 C30 C31 173.2(8) . .
Y2 C29 C30 C31 -67.7(5) . .
C33 C29 C30 C35 -168.8(8) . .
C34 C29 C30 C35 5.0(13) . .
Y2 C29 C30 C35 124.1(8) . .
C33 C29 C30 Y2 67.1(5) . .
C34 C29 C30 Y2 -119.1(8) . .
C39 Y2 C30 C31 -69.0(5) . .
C40 Y2 C30 C31 -86.5(5) . .
C41 Y2 C30 C31 -116.5(5) . .
C43 Y2 C30 C31 -96.7(6) . .
C32 Y2 C30 C31 37.2(5) . .
C29 Y2 C30 C31 114.0(7) . .
C42 Y2 C30 C31 -128.3(5) . .
C33 Y2 C30 C31 76.9(5) . .
C28 Y2 C30 C31 43.0(6) 2_655 .
C25 Y2 C30 C31 145.2(5) . .
C39 Y2 C30 C29 177.0(4) . .
C40 Y2 C30 C29 159.5(5) . .
C31 Y2 C30 C29 -114.0(7) . .
C41 Y2 C30 C29 129.5(5) . .
C43 Y2 C30 C29 149.4(5) . .
C32 Y2 C30 C29 -76.7(5) . .
C42 Y2 C30 C29 117.7(5) . .
C33 Y2 C30 C29 -37.0(4) . .
C28 Y2 C30 C29 -71.0(5) 2_655 .
C25 Y2 C30 C29 31.2(5) . .
C39 Y2 C30 C35 54.0(8) . .
C40 Y2 C30 C35 36.5(8) . .
C31 Y2 C30 C35 123.0(9) . .
C41 Y2 C30 C35 6.5(8) . .
C43 Y2 C30 C35 26.3(9) . .
C32 Y2 C30 C35 160.2(9) . .
C29 Y2 C30 C35 -123.0(9) . .
C42 Y2 C30 C35 -5.3(8) . .
C33 Y2 C30 C35 -160.1(8) . .
C28 Y2 C30 C35 166.0(7) 2_655 .
C25 Y2 C30 C35 -91.8(7) . .
C29 C30 C31 C32 0.1(9) . .
C35 C30 C31 C32 168.3(8) . .
Y2 C30 C31 C32 -68.3(5) . .
C29 C30 C31 C36 -169.0(8) . .
C35 C30 C31 C36 -0.8(14) . .
Y2 C30 C31 C36 122.6(8) . .
C29 C30 C31 Y2 68.4(5) . .
C35 C30 C31 Y2 -123.4(8) . .
C39 Y2 C31 C32 -124.9(5) . .
C40 Y2 C31 C32 -153.3(5) . .
C30 Y2 C31 C32 113.5(7) . .
C41 Y2 C31 C32 -177.8(5) . .
C43 Y2 C31 C32 -127.6(5) . .
C29 Y2 C31 C32 76.3(5) . .
C42 Y2 C31 C32 -171.4(5) . .
C33 Y2 C31 C32 36.1(5) . .
C28 Y2 C31 C32 -34.1(5) 2_655 .
C25 Y2 C31 C32 66.2(6) . .
C39 Y2 C31 C30 121.6(5) . .
C40 Y2 C31 C30 93.2(5) . .
C41 Y2 C31 C30 68.7(5) . .
C43 Y2 C31 C30 118.9(5) . .
C32 Y2 C31 C30 -113.5(7) . .
C29 Y2 C31 C30 -37.2(4) . .
C42 Y2 C31 C30 75.1(6) . .
C33 Y2 C31 C30 -77.4(5) . .
C28 Y2 C31 C30 -147.6(5) 2_655 .
C25 Y2 C31 C30 -47.3(6) . .
C39 Y2 C31 C36 -2.9(7) . .
C40 Y2 C31 C36 -31.4(7) . .
C30 Y2 C31 C36 -124.5(9) . .
C41 Y2 C31 C36 -55.8(7) . .
C43 Y2 C31 C36 -5.6(8) . .
C32 Y2 C31 C36 122.0(9) . .
C29 Y2 C31 C36 -161.7(8) . .
C42 Y2 C31 C36 -49.5(8) . .
C33 Y2 C31 C36 158.0(8) . .
C28 Y2 C31 C36 87.9(7) 2_655 .
C25 Y2 C31 C36 -171.9(6) . .
C30 C31 C32 C33 0.4(9) . .
C36 C31 C32 C33 169.9(8) . .
Y2 C31 C32 C33 -67.4(5) . .
C30 C31 C32 C37 -172.1(7) . .
C36 C31 C32 C37 -2.7(13) . .
Y2 C31 C32 C37 120.0(8) . .
C30 C31 C32 Y2 67.8(5) . .
C36 C31 C32 Y2 -122.8(8) . .
C39 Y2 C32 C33 -178.5(5) . .
C40 Y2 C32 C33 145.7(5) . .
C31 Y2 C32 C33 115.8(7) . .
C30 Y2 C32 C33 78.1(5) . .
C41 Y2 C32 C33 119.0(5) . .
C43 Y2 C32 C33 -155.2(5) . .
C29 Y2 C32 C33 37.7(4) . .
C42 Y2 C32 C33 141.5(11) . .
C28 Y2 C32 C33 -97.5(5) 2_655 .
C25 Y2 C32 C33 -16.0(5) . .
C39 Y2 C32 C31 65.7(6) . .
C40 Y2 C32 C31 30.0(6) . .
C30 Y2 C32 C31 -37.7(5) . .
C41 Y2 C32 C31 3.2(7) . .
C43 Y2 C32 C31 89.0(6) . .
C29 Y2 C32 C31 -78.1(5) . .
C42 Y2 C32 C31 25.7(14) . .
C33 Y2 C32 C31 -115.8(7) . .
C28 Y2 C32 C31 146.7(5) 2_655 .
C25 Y2 C32 C31 -131.8(5) . .
C39 Y2 C32 C37 -54.9(8) . .
C40 Y2 C32 C37 -90.6(7) . .
C31 Y2 C32 C37 -120.6(9) . .
C30 Y2 C32 C37 -158.3(8) . .
C41 Y2 C32 C37 -117.4(7) . .
C43 Y2 C32 C37 -31.5(9) . .
C29 Y2 C32 C37 161.3(8) . .
C42 Y2 C32 C37 -94.9(13) . .
C33 Y2 C32 C37 123.6(9) . .
C28 Y2 C32 C37 26.1(7) 2_655 .
C25 Y2 C32 C37 107.6(7) . .
C31 C32 C33 C29 -0.8(9) . .
C37 C32 C33 C29 171.6(7) . .
Y2 C32 C33 C29 -67.4(5) . .
C31 C32 C33 C38 -174.1(7) . .
C37 C32 C33 C38 -1.7(13) . .
Y2 C32 C33 C38 119.3(8) . .
C31 C32 C33 Y2 66.6(5) . .
C37 C32 C33 Y2 -121.0(8) . .
C30 C29 C33 C32 0.8(8) . .
C34 C29 C33 C32 -173.0(8) . .
Y2 C29 C33 C32 67.2(5) . .
C30 C29 C33 C38 174.3(7) . .
C34 C29 C33 C38 0.4(13) . .
Y2 C29 C33 C38 -119.3(7) . .
C30 C29 C33 Y2 -66.4(5) . .
C34 C29 C33 Y2 119.8(8) . .
C39 Y2 C33 C32 2.6(8) . .
C40 Y2 C33 C32 -50.8(7) . .
C31 Y2 C33 C32 -36.3(4) . .
C30 Y2 C33 C32 -76.6(5) . .
C41 Y2 C33 C32 -99.5(6) . .
C43 Y2 C33 C32 86.2(13) . .
C29 Y2 C33 C32 -113.6(6) . .
C42 Y2 C33 C32 -156.4(7) . .
C28 Y2 C33 C32 78.3(4) 2_655 .
C25 Y2 C33 C32 165.5(5) . .
C39 Y2 C33 C29 116.2(7) . .
C40 Y2 C33 C29 62.8(7) . .
C31 Y2 C33 C29 77.3(5) . .
C30 Y2 C33 C29 36.9(4) . .
C41 Y2 C33 C29 14.1(7) . .
C43 Y2 C33 C29 -160.2(11) . .
C32 Y2 C33 C29 113.6(6) . .
C42 Y2 C33 C29 -42.8(9) . .
C28 Y2 C33 C29 -168.1(5) 2_655 .
C25 Y2 C33 C29 -81.0(5) . .
C39 Y2 C33 C38 -121.1(8) . .
C40 Y2 C33 C38 -174.5(7) . .
C31 Y2 C33 C38 -160.1(8) . .
C30 Y2 C33 C38 159.6(8) . .
C41 Y2 C33 C38 136.8(7) . .
C43 Y2 C33 C38 -37.5(16) . .
C32 Y2 C33 C38 -123.7(9) . .
C29 Y2 C33 C38 122.7(9) . .
C42 Y2 C33 C38 79.9(10) . .
C28 Y2 C33 C38 -45.4(7) 2_655 .
C25 Y2 C33 C38 41.7(7) . .
C40 Y2 C39 C43 -111.4(8) . .
C31 Y2 C39 C43 -176.3(5) . .
C30 Y2 C39 C43 -146.3(5) . .
C41 Y2 C39 C43 -75.3(6) . .
C32 Y2 C39 C43 154.9(5) . .
C29 Y2 C39 C43 -143.4(6) . .
C42 Y2 C39 C43 -36.4(5) . .
C33 Y2 C39 C43 153.3(5) . .
C28 Y2 C39 C43 78.3(6) 2_655 .
C25 Y2 C39 C43 -6.0(7) . .
C31 Y2 C39 C40 -64.9(6) . .
C30 Y2 C39 C40 -34.9(6) . .
C41 Y2 C39 C40 36.1(5) . .
C43 Y2 C39 C40 111.4(8) . .
C32 Y2 C39 C40 -93.7(6) . .
C29 Y2 C39 C40 -32.0(8) . .
C42 Y2 C39 C40 75.0(6) . .
C33 Y2 C39 C40 -95.3(7) . .
C28 Y2 C39 C40 -170.3(6) 2_655 .
C25 Y2 C39 C40 105.4(6) . .
C40 Y2 C39 C44 124.1(16) . .
C31 Y2 C39 C44 59.2(13) . .
C30 Y2 C39 C44 89.2(13) . .
C41 Y2 C39 C44 160.2(15) . .
C43 Y2 C39 C44 -124.5(16) . .
C32 Y2 C39 C44 30.4(14) . .
C29 Y2 C39 C44 92.1(14) . .
C42 Y2 C39 C44 -160.9(15) . .
C33 Y2 C39 C44 28.9(17) . .
C28 Y2 C39 C44 -46.2(13) 2_655 .
C25 Y2 C39 C44 -130.5(12) . .
C43 C39 C40 C41 1.3(10) . .
C44 C39 C40 C41 175.2(10) . .
Y2 C39 C40 C41 -68.0(7) . .
C43 C39 C40 C45 -166.5(10) . .
C44 C39 C40 C45 7.4(16) . .
Y2 C39 C40 C45 124.2(10) . .
C43 C39 C40 Y2 69.3(6) . .
C44 C39 C40 Y2 -116.8(10) . .
C39 Y2 C40 C41 114.0(9) . .
C31 Y2 C40 C41 -127.9(6) . .
C30 Y2 C40 C41 -96.6(6) . .
C43 Y2 C40 C41 75.4(6) . .
C32 Y2 C40 C41 -142.8(6) . .
C29 Y2 C40 C41 -84.5(6) . .
C42 Y2 C40 C41 35.9(6) . .
C33 Y2 C40 C41 -116.6(6) . .
C28 Y2 C40 C41 125.0(6) 2_655 .
C25 Y2 C40 C41 16.8(8) . .
C31 Y2 C40 C39 118.1(6) . .
C30 Y2 C40 C39 149.4(6) . .
C41 Y2 C40 C39 -114.0(9) . .
C43 Y2 C40 C39 -38.7(6) . .
C32 Y2 C40 C39 103.2(6) . .
C29 Y2 C40 C39 161.5(5) . .
C42 Y2 C40 C39 -78.1(6) . .
C33 Y2 C40 C39 129.4(6) . .
C28 Y2 C40 C39 11.0(7) 2_655 .
C25 Y2 C40 C39 -97.3(6) . .
C39 Y2 C40 C45 -122.3(15) . .
C31 Y2 C40 C45 -4.2(13) . .
C30 Y2 C40 C45 27.1(13) . .
C41 Y2 C40 C45 123.7(16) . .
C43 Y2 C40 C45 -161.0(14) . .
C32 Y2 C40 C45 -19.1(14) . .
C29 Y2 C40 C45 39.1(14) . .
C42 Y2 C40 C45 159.5(15) . .
C33 Y2 C40 C45 7.1(15) . .
C28 Y2 C40 C45 -111.3(13) 2_655 .
C25 Y2 C40 C45 140.4(12) . .
C39 C40 C41 C42 -1.5(11) . .
C45 C40 C41 C42 166.3(10) . .
Y2 C40 C41 C42 -68.4(7) . .
C39 C40 C41 C46 -171.7(10) . .
C45 C40 C41 C46 -3.9(18) . .
Y2 C40 C41 C46 121.4(11) . .
C39 C40 C41 Y2 66.9(6) . .
C45 C40 C41 Y2 -125.3(11) . .
C39 Y2 C41 C40 -38.2(6) . .
C31 Y2 C41 C40 55.4(7) . .
C30 Y2 C41 C40 84.5(7) . .
C43 Y2 C41 C40 -79.4(7) . .
C32 Y2 C41 C40 53.7(8) . .
C29 Y2 C41 C40 110.2(6) . .
C42 Y2 C41 C40 -115.8(9) . .
C33 Y2 C41 C40 102.3(7) . .
C28 Y2 C41 C40 -74.7(7) 2_655 .
C25 Y2 C41 C40 -166.4(6) . .
C39 Y2 C41 C42 77.6(7) . .
C40 Y2 C41 C42 115.8(9) . .
C31 Y2 C41 C42 171.2(6) . .
C30 Y2 C41 C42 -159.7(6) . .
C43 Y2 C41 C42 36.4(6) . .
C32 Y2 C41 C42 169.5(5) . .
C29 Y2 C41 C42 -134.0(6) . .
C33 Y2 C41 C42 -141.9(6) . .
C28 Y2 C41 C42 41.1(8) 2_655 .
C25 Y2 C41 C42 -50.6(6) . .
C39 Y2 C41 C46 -161.1(12) . .
C40 Y2 C41 C46 -122.9(13) . .
C31 Y2 C41 C46 -67.5(11) . .
C30 Y2 C41 C46 -38.4(11) . .
C43 Y2 C41 C46 157.7(12) . .
C32 Y2 C41 C46 -69.2(12) . .
C29 Y2 C41 C46 -12.7(11) . .
C42 Y2 C41 C46 121.3(13) . .
C33 Y2 C41 C46 -20.6(13) . .
C28 Y2 C41 C46 162.4(10) 2_655 .
C25 Y2 C41 C46 70.7(11) . .
C40 C41 C42 C43 1.1(11) . .
C46 C41 C42 C43 171.5(10) . .
Y2 C41 C42 C43 -66.5(6) . .
C40 C41 C42 C47 -170.0(9) . .
C46 C41 C42 C47 0.4(16) . .
Y2 C41 C42 C47 122.4(9) . .
C40 C41 C42 Y2 67.6(7) . .
C46 C41 C42 Y2 -122.0(11) . .
C39 Y2 C42 C41 -77.4(7) . .
C40 Y2 C42 C41 -36.0(6) . .
C31 Y2 C42 C41 -12.2(8) . .
C30 Y2 C42 C41 24.0(7) . .
C43 Y2 C42 C41 -115.4(8) . .
C32 Y2 C42 C41 -31.0(15) . .
C29 Y2 C42 C41 61.3(7) . .
C33 Y2 C42 C41 89.1(9) . .
C28 Y2 C42 C41 -149.1(6) 2_655 .
C25 Y2 C42 C41 128.2(6) . .
C39 Y2 C42 C43 38.0(6) . .
C40 Y2 C42 C43 79.4(6) . .
C31 Y2 C42 C43 103.3(6) . .
C30 Y2 C42 C43 139.5(5) . .
C41 Y2 C42 C43 115.4(8) . .
C32 Y2 C42 C43 84.4(13) . .
C29 Y2 C42 C43 176.8(5) . .
C33 Y2 C42 C43 -155.4(6) . .
C28 Y2 C42 C43 -33.7(6) 2_655 .
C25 Y2 C42 C43 -116.3(6) . .
C39 Y2 C42 C47 160.7(12) . .
C40 Y2 C42 C47 -157.9(12) . .
C31 Y2 C42 C47 -134.1(10) . .
C30 Y2 C42 C47 -97.9(10) . .
C41 Y2 C42 C47 -121.9(13) . .
C43 Y2 C42 C47 122.7(12) . .
C32 Y2 C42 C47 -152.9(11) . .
C29 Y2 C42 C47 -60.6(11) . .
C33 Y2 C42 C47 -32.8(14) . .
C28 Y2 C42 C47 89.0(10) 2_655 .
C25 Y2 C42 C47 6.3(10) . .
C41 C42 C43 C39 -0.2(10) . .
C47 C42 C43 C39 170.8(9) . .
Y2 C42 C43 C39 -66.6(6) . .
C41 C42 C43 C48 -173.6(9) . .
C47 C42 C43 C48 -2.6(15) . .
Y2 C42 C43 C48 120.0(10) . .
C41 C42 C43 Y2 66.5(7) . .
C47 C42 C43 Y2 -122.5(9) . .
C40 C39 C43 C42 -0.7(10) . .
C44 C39 C43 C42 -174.6(10) . .
Y2 C39 C43 C42 68.3(6) . .
C40 C39 C43 C48 172.7(9) . .
C44 C39 C43 C48 -1.2(15) . .
Y2 C39 C43 C48 -118.4(9) . .
C40 C39 C43 Y2 -68.9(6) . .
C44 C39 C43 Y2 117.2(10) . .
C39 Y2 C43 C42 -113.8(8) . .
C40 Y2 C43 C42 -75.0(6) . .
C31 Y2 C43 C42 -108.7(6) . .
C30 Y2 C43 C42 -62.1(7) . .
C41 Y2 C43 C42 -35.9(5) . .
C32 Y2 C43 C42 -155.2(5) . .
C29 Y2 C43 C42 -7.6(12) . .
C33 Y2 C43 C42 139.6(11) . .
C28 Y2 C43 C42 147.6(6) 2_655 .
C25 Y2 C43 C42 61.1(5) . .
C40 Y2 C43 C39 38.8(6) . .
C31 Y2 C43 C39 5.1(7) . .
C30 Y2 C43 C39 51.8(8) . .
C41 Y2 C43 C39 77.9(6) . .
C32 Y2 C43 C39 -41.4(7) . .
C29 Y2 C43 C39 106.3(10) . .
C42 Y2 C43 C39 113.8(8) . .
C33 Y2 C43 C39 -106.5(12) . .
C28 Y2 C43 C39 -98.6(6) 2_655 .
C25 Y2 C43 C39 175.0(6) . .
C39 Y2 C43 C48 122.6(13) . .
C40 Y2 C43 C48 161.3(12) . .
C31 Y2 C43 C48 127.7(11) . .
C30 Y2 C43 C48 174.3(10) . .
C41 Y2 C43 C48 -159.6(12) . .
C32 Y2 C43 C48 81.2(12) . .
C29 Y2 C43 C48 -131.2(11) . .
C42 Y2 C43 C48 -123.6(13) . .
C33 Y2 C43 C48 16.0(19) . .
C28 Y2 C43 C48 24.0(11) 2_655 .
C25 Y2 C43 C48 -62.5(11) . .
C6S C1S C2S C3S 0.0 . .
C7S C1S C2S C3S 177.9(11) . .
C1S C2S C3S C4S 0.0 . .
C2S C3S C4S C5S 0.0 . .
C3S C4S C5S C6S 0.0 . .
C4S C5S C6S C1S 0.0 . .
C2S C1S C6S C5S 0.0 . .
C7S C1S C6S C5S -177.7(11) . .
C13S C8S C9S C13S 3(4) . 2_665
C14S C8S C9S C13S -172(2) . 2_665
C9S C8S C13S C9S -3(4) . 2_665
C14S C8S C13S C9S 173(2) . 2_665
C17S C15S C16S C17S -2.5(14) 2_565 .
C17S C15S C16S C18S 173(3) 2_565 .
C15S C16S C17S C15S 2.4(14) . 2_565
C18S C16S C17S C15S -173(2) . 2_565
